data_7057858
loop_
_publ_author_name
'Manna, Utsab'
'Das, Gopal'

_publ_section_title
;
 Neutral host--guest capsular associations by a homologous
 halophenyl-substituted organic tris-urea receptor series: solid and
 solution state studies
;
_journal_issue 23
_journal_name_full 'New Journal of Chemistry'
_journal_page_first 19164
_journal_paper_doi 10.1039/C8NJ04457K
_journal_volume 42
_journal_year 2018
_chemical_formula_moiety '2(C27 H30 I3 N7 O3), 2(C16 H36 N), O4 S'
_chemical_formula_sum 'C86 H132 I6 N16 O10 S'
_chemical_formula_weight 2343.54
_space_group_crystal_system monoclinic
_space_group_IT_number 4
_space_group_name_Hall 'P 2yb'
_space_group_name_H-M_alt 'P 1 21 1'
_symmetry_space_group_name_Hall 'P 2yb'
_symmetry_space_group_name_H-M 'P 1 21 1'
_atom_sites_solution_hydrogens geom
_audit_creation_method SHELXL-2014/7
_audit_update_record
;
2018-03-27 deposited with the CCDC.
2018-10-24 downloaded from the CCDC.
;
_cell_angle_alpha 90
_cell_angle_beta 107.237(3)
_cell_angle_gamma 90
_cell_formula_units_Z 4
_cell_length_a 18.0490(6)
_cell_length_b 21.7263(6)
_cell_length_c 28.4345(10)
_cell_measurement_reflns_used 8425
_cell_measurement_temperature 298(2)
_cell_measurement_theta_max 20.1360
_cell_measurement_theta_min 3.3150
_cell_volume 10649.5(6)
_computing_cell_refinement 'CrysAlisPro 1.171.38.46 (Rigaku OD, 2015)'
_computing_data_collection 'CrysAlisPro 1.171.38.46 (Rigaku OD, 2015)'
_computing_data_reduction 'CrysAlisPro 1.171.38.46 (Rigaku OD, 2015)'
_computing_structure_refinement 'SHELXL-2014/7 (Sheldrick, 2014)'
_diffrn_ambient_temperature 298(2)
_diffrn_measured_fraction_theta_full 0.998
_diffrn_measured_fraction_theta_max 0.998
_diffrn_measurement_device_type 'SuperNova, Single source at offset, Eos'
_diffrn_measurement_method 'phi and omega scans'
_diffrn_radiation_type MoK\a
_diffrn_radiation_wavelength 0.71073
_diffrn_reflns_av_R_equivalents 0.0286
_diffrn_reflns_av_unetI/netI 0.0666
_diffrn_reflns_Laue_measured_fraction_full 0.998
_diffrn_reflns_Laue_measured_fraction_max 0.998
_diffrn_reflns_limit_h_max 17
_diffrn_reflns_limit_h_min -21
_diffrn_reflns_limit_k_max 25
_diffrn_reflns_limit_k_min -23
_diffrn_reflns_limit_l_max 33
_diffrn_reflns_limit_l_min -33
_diffrn_reflns_number 44541
_diffrn_reflns_point_group_measured_fraction_full 0.773
_diffrn_reflns_point_group_measured_fraction_max 0.773
_diffrn_reflns_theta_full 25.000
_diffrn_reflns_theta_max 25.000
_diffrn_reflns_theta_min 2.866
_diffrn_source 'micro-focus sealed X-ray tube'
_exptl_absorpt_coefficient_mu 1.826
_exptl_absorpt_correction_type multi-scan
_exptl_absorpt_process_details SADABS
_exptl_crystal_colour colourless
_exptl_crystal_density_diffrn 1.462
_exptl_crystal_description block
_exptl_crystal_F_000 4696.0
_exptl_crystal_size_max 0.34
_exptl_crystal_size_mid 0.29
_exptl_crystal_size_min 0.25
_exptl_transmission_factor_max 0.633
_exptl_transmission_factor_min 0.543
_platon_squeeze_details
;
;
_refine_diff_density_max 1.074
_refine_diff_density_min -1.103
_refine_diff_density_rms 0.070
_refine_ls_abs_structure_details
;
 Flack x determined using 4021 quotients [(I+)-(I-)]/[(I+)+(I-)]
 (Parsons, Flack and Wagner, Acta Cryst. B69 (2013) 249-259).
;
_refine_ls_abs_structure_Flack -0.006(10)
_refine_ls_extinction_method none
_refine_ls_goodness_of_fit_ref 0.906
_refine_ls_hydrogen_treatment constr
_refine_ls_matrix_type full
_refine_ls_number_parameters 2231
_refine_ls_number_reflns 36998
_refine_ls_number_restraints 42
_refine_ls_restrained_S_all 0.906
_refine_ls_R_factor_all 0.1184
_refine_ls_R_factor_gt 0.0620
_refine_ls_shift/su_max 0.008
_refine_ls_shift/su_mean 0.005
_refine_ls_structure_factor_coef Fsqd
_refine_ls_weighting_details 'w=1/[\s^2^(Fo^2^)+(0.1000P)^2^+0.5987P] where P=(Fo^2^+2Fc^2^)/3'
_refine_ls_weighting_scheme calc
_refine_ls_wR_factor_gt 0.1552
_refine_ls_wR_factor_ref 0.1893
_reflns_Friedel_coverage 0.506
_reflns_Friedel_fraction_full 0.535
_reflns_Friedel_fraction_max 0.535
_reflns_number_gt 15433
_reflns_number_total 36998
_reflns_threshold_expression 'I > 2\s(I)'
_cod_data_source_file c8nj04457k2.cif
_cod_data_source_block T-p-I-nco-TBASO4
_cod_depositor_comments 'Adding full bibliography for 7057849--7057858.cif.'
_cod_database_code 7057858
_shelx_shelxl_version_number 2014/7
_shelx_space_group_comment
;
The symmetry employed for this shelxl refinement is uniquely defined
by the following loop, which should always be used as a source of
symmetry information in preference to the above space-group names.
They are only intended as comments.
;

loop_
_space_group_symop_operation_xyz
'x, y, z'
'-x, y+1/2, -z'

loop_
_atom_site_label
_atom_site_type_symbol
_atom_site_fract_x
_atom_site_fract_y
_atom_site_fract_z
_atom_site_U_iso_or_equiv
_atom_site_adp_type
_atom_site_occupancy
_atom_site_site_symmetry_order
_atom_site_calc_flag
_atom_site_refinement_flags_posn
_atom_site_refinement_flags_adp
_atom_site_refinement_flags_occupancy
C22 C 0.8266(19) 0.2000(10) 0.5943(10) 0.129(8) Uani 1 1 d . . .
C23 C 0.8636(15) 0.2326(10) 0.6407(7) 0.117(7) Uani 1 1 d . . .
H23 H 0.8406 0.2331 0.6660 0.141 Uiso 1 1 calc R U .
C26 C 0.944(2) 0.2269(13) 0.5708(9) 0.160(11) Uani 1 1 d . . .
H26 H 0.9739 0.2217 0.5496 0.192 Uiso 1 1 calc R U .
C27 C 0.863(2) 0.1979(12) 0.5591(8) 0.155(11) Uani 1 1 d . . .
H27 H 0.8395 0.1795 0.5288 0.186 Uiso 1 1 calc R U .
I5 I 0.59898(6) 0.13098(19) 0.99044(5) 0.0983(4) Uani 1 1 d . . .
I4 I 1.19532(8) 0.63819(19) 1.24368(4) 0.1089(4) Uani 1 1 d . . .
I7 I 0.37564(7) 0.12952(19) 0.52035(5) 0.1189(4) Uani 1 1 d . . .
I11 I 1.14795(8) 0.77705(19) 0.12992(6) 0.1248(5) Uani 1 1 d . . .
I6 I 0.41711(8) 0.78713(19) 0.87051(6) 0.1229(5) Uani 1 1 d . . .
I12 I 0.85022(7) 0.1218(2) 0.01626(7) 0.1454(7) Uani 1 1 d . . .
I9 I 0.64891(7) 0.77135(19) 0.64763(7) 0.1349(6) Uani 1 1 d . . .
I2 I 0.32113(8) 0.1124(2) 0.26026(5) 0.1324(6) Uani 1 1 d . . .
I10 I 0.41780(11) 0.64156(19) -0.24970(5) 0.1461(6) Uani 1 1 d . . .
I8 I -0.09849(12) 0.66065(19) 0.23549(6) 0.1522(7) Uani 1 1 d . . .
S1 S 0.2774(2) 0.5205(2) 0.49460(14) 0.0628(9) Uani 1 1 d D . .
S2 S 0.78367(18) 0.5174(2) 0.01022(13) 0.0586(8) Uani 1 1 d D . .
I1 I 0.88064(7) -0.36099(19) 0.49517(6) 0.1250(5) Uani 1 1 d . . .
I3 I 1.07862(16) 0.2957(2) 0.62483(8) 0.2007(10) Uani 1 1 d . . .
C31 C 1.0533(8) 0.5267(7) 1.0960(6) 0.076(4) Uani 1 1 d . . .
C32 C 1.0193(9) 0.5401(9) 1.1319(6) 0.090(5) Uani 1 1 d . . .
H32 H 0.9690 0.5268 1.1286 0.108 Uiso 1 1 calc R U .
C33 C 1.0592(10) 0.5728(10) 1.1728(7) 0.102(6) Uani 1 1 d . . .
H33 H 1.0346 0.5837 1.1961 0.123 Uiso 1 1 calc R U .
C35 C 1.1717(10) 0.5770(9) 1.1462(7) 0.095(5) Uani 1 1 d . . .
H35 H 1.2235 0.5876 1.1519 0.113 Uiso 1 1 calc R U .
C34 C 1.1359(11) 0.5901(8) 1.1798(6) 0.090(5) Uani 1 1 d . . .
C30 C 1.0270(8) 0.4772(7) 1.0108(6) 0.066(4) Uani 1 1 d . . .
C28 C 0.9772(9) 0.4774(8) 0.8926(6) 0.084(5) Uani 1 1 d . . .
H28A H 1.0157 0.5091 0.9055 0.101 Uiso 1 1 calc R U .
H28B H 0.9904 0.4569 0.8659 0.101 Uiso 1 1 calc R U .
C29 C 0.9798(9) 0.4326(8) 0.9315(6) 0.089(5) Uani 1 1 d . . .
H29A H 0.9405 0.4017 0.9182 0.106 Uiso 1 1 calc R U .
H29B H 1.0298 0.4121 0.9398 0.106 Uiso 1 1 calc R U .
N8 N 0.9012(6) 0.5059(6) 0.8736(4) 0.070(3) Uani 1 1 d . . .
N12 N 0.7036(6) 0.3798(6) 0.9195(4) 0.067(3) Uani 1 1 d . . .
H12N H 0.7138 0.4074 0.9422 0.081 Uiso 1 1 calc R U .
N9 N 0.9687(6) 0.4556(7) 0.9759(4) 0.078(4) Uani 1 1 d . . .
H9N H 0.9232 0.4551 0.9796 0.094 Uiso 1 1 calc R U .
N10 N 1.0079(7) 0.4982(7) 1.0523(5) 0.092(4) Uani 1 1 d . . .
H10N H 0.9601 0.4928 1.0509 0.111 Uiso 1 1 calc R U .
N11 N 0.7473(6) 0.4539(6) 0.8768(4) 0.073(3) Uani 1 1 d . . .
H11N H 0.7575 0.4754 0.9034 0.088 Uiso 1 1 calc R U .
O4 O 1.0958(6) 0.4759(5) 1.0114(4) 0.088(3) Uani 1 1 d . . .
O5 O 0.7005(6) 0.3637(5) 0.8390(4) 0.080(3) Uani 1 1 d . . .
C39 C 0.7149(7) 0.3964(7) 0.8759(7) 0.072(4) Uani 1 1 d . . .
C40 C 0.6779(8) 0.3243(7) 0.9316(5) 0.063(4) Uani 1 1 d . . .
C45 C 0.6677(10) 0.2709(8) 0.9031(6) 0.084(4) Uani 1 1 d . . .
H45 H 0.6766 0.2717 0.8725 0.101 Uiso 1 1 calc R U .
C43 C 0.6308(7) 0.2140(7) 0.9638(6) 0.070(4) Uani 1 1 d . . .
C42 C 0.6390(7) 0.2661(9) 0.9917(6) 0.084(5) Uani 1 1 d . . .
H42 H 0.6292 0.2643 1.0220 0.101 Uiso 1 1 calc R U .
C38 C 0.7643(8) 0.4788(8) 0.8349(5) 0.078(4) Uani 1 1 d . . .
H38A H 0.7533 0.5226 0.8332 0.094 Uiso 1 1 calc R U .
H38B H 0.7305 0.4599 0.8055 0.094 Uiso 1 1 calc R U .
C44 C 0.6446(10) 0.2175(8) 0.9200(7) 0.098(5) Uani 1 1 d . . .
H44 H 0.6382 0.1824 0.9006 0.117 Uiso 1 1 calc R U .
C37 C 0.8498(8) 0.4690(7) 0.8358(5) 0.071(4) Uani 1 1 d . . .
H37A H 0.8633 0.4259 0.8419 0.085 Uiso 1 1 calc R U .
H37B H 0.8557 0.4799 0.8041 0.085 Uiso 1 1 calc R U .
C41 C 0.6616(8) 0.3219(7) 0.9759(5) 0.069(4) Uani 1 1 d . . .
H41 H 0.6655 0.3571 0.9951 0.083 Uiso 1 1 calc R U .
N13 N 0.8563(8) 0.6199(6) 0.9161(5) 0.086(4) Uani 1 1 d . . .
H13N H 0.8558 0.5991 0.9417 0.103 Uiso 1 1 calc R U .
C47 C 0.9221(9) 0.6155(8) 0.8975(6) 0.091(5) Uani 1 1 d . . .
H47A H 0.9674 0.6032 0.9239 0.109 Uiso 1 1 calc R U .
H47B H 0.9324 0.6555 0.8857 0.109 Uiso 1 1 calc R U .
C48 C 0.7957(9) 0.6558(7) 0.8940(6) 0.078(4) Uani 1 1 d . . .
N14 N 0.7386(7) 0.6540(6) 0.9176(4) 0.082(4) Uani 1 1 d . . .
H14N H 0.7469 0.6290 0.9421 0.098 Uiso 1 1 calc R U .
O6 O 0.7920(7) 0.6869(6) 0.8573(5) 0.103(4) Uani 1 1 d . . .
C49 C 0.6698(9) 0.6871(7) 0.9072(6) 0.073(4) Uani 1 1 d . . .
C54 C 0.6261(10) 0.6824(8) 0.9400(6) 0.086(5) Uani 1 1 d . . .
H54 H 0.6441 0.6597 0.9688 0.103 Uiso 1 1 calc R U .
C53 C 0.5548(12) 0.7126(9) 0.9287(7) 0.096(5) Uani 1 1 d . . .
H53 H 0.5254 0.7103 0.9505 0.115 Uiso 1 1 calc R U .
O15A O 0.8404(11) 0.5126(9) 0.0601(7) 0.062(5) Uani 0.5 1 d . U P
O13A O 0.7454(10) 0.5791(8) 0.0082(7) 0.057(4) Uani 0.5 1 d . U P
N25 N 0.6943(8) 0.6417(7) 0.0878(5) 0.096(4) Uani 1 1 d . . .
H25N H 0.6951 0.6147 0.0658 0.115 Uiso 1 1 calc R U .
N26 N 0.8129(8) 0.6707(6) 0.0809(5) 0.084(4) Uani 1 1 d . . .
H26N H 0.8019 0.6454 0.0566 0.101 Uiso 1 1 calc R U .
O11 O 0.7583(7) 0.7210(7) 0.1332(6) 0.122(4) Uani 1 1 d . . .
C94 C 0.8860(10) 0.6967(8) 0.0930(6) 0.084(4) Uani 1 1 d . . .
C95 C 0.9396(11) 0.6711(8) 0.0738(7) 0.098(5) Uani 1 1 d . . .
H95 H 0.9265 0.6360 0.0544 0.118 Uiso 1 1 calc R U .
C96 C 1.0116(11) 0.6955(9) 0.0823(8) 0.108(6) Uani 1 1 d . . .
H96 H 1.0459 0.6787 0.0670 0.129 Uiso 1 1 calc R U .
N3 N 0.7938(6) -0.1183(6) 0.5874(4) 0.070(3) Uani 1 1 d . . .
H3N H 0.7861 -0.0869 0.5682 0.084 Uiso 1 1 calc R U .
N2 N 0.7625(7) -0.0513(6) 0.6393(5) 0.088(4) Uani 1 1 d . . .
H2N H 0.7591 -0.0250 0.6161 0.105 Uiso 1 1 calc R U .
C4 C 0.8141(8) -0.1724(7) 0.5678(5) 0.066(4) Uani 1 1 d . . .
C3 C 0.7842(7) -0.1080(7) 0.6330(5) 0.058(3) Uani 1 1 d . . .
C2 C 0.7443(8) -0.0316(8) 0.6822(6) 0.080(4) Uani 1 1 d . . .
H2A H 0.7586 0.0115 0.6877 0.096 Uiso 1 1 calc R U .
H2B H 0.7763 -0.0546 0.7101 0.096 Uiso 1 1 calc R U .
C1 C 0.6624(9) -0.0383(8) 0.6813(6) 0.086(5) Uani 1 1 d . . .
H1A H 0.6578 -0.0290 0.7137 0.103 Uiso 1 1 calc R U .
H1B H 0.6463 -0.0806 0.6736 0.103 Uiso 1 1 calc R U .
O1 O 0.7972(5) -0.1471(5) 0.6657(3) 0.076(3) Uani 1 1 d . . .
N1 N 0.6104(7) 0.0029(7) 0.6445(5) 0.087(4) Uani 1 1 d . . .
O10 O 0.4600(5) 0.5003(5) -0.0130(4) 0.084(3) Uani 1 1 d . . .
N24 N 0.5591(6) 0.5154(6) -0.0455(5) 0.071(3) Uani 1 1 d . . .
H24N H 0.6081 0.5089 -0.0393 0.085 Uiso 1 1 calc R U .
N23 N 0.5824(7) 0.4788(7) 0.0335(5) 0.092(4) Uani 1 1 d . . .
H23N H 0.6307 0.4776 0.0349 0.111 Uiso 1 1 calc R U .
C84 C 0.5300(8) 0.4987(7) -0.0093(6) 0.070(4) Uani 1 1 d . . .
C85 C 0.5246(9) 0.5408(7) -0.0905(6) 0.070(4) Uani 1 1 d . . .
C90 C 0.5675(9) 0.5512(8) -0.1217(6) 0.074(4) Uani 1 1 d . . .
H90 H 0.6190 0.5386 -0.1116 0.089 Uiso 1 1 calc R U .
C86 C 0.4499(9) 0.5584(9) -0.1053(7) 0.090(5) Uani 1 1 d . . .
H86 H 0.4189 0.5522 -0.0847 0.108 Uiso 1 1 calc R U .
C76 C 0.3889(9) 0.6874(7) 0.5959(6) 0.077(4) Uani 1 1 d . . .
C77 C 0.4418(10) 0.6730(8) 0.5709(6) 0.079(4) Uani 1 1 d . . .
H77 H 0.4271 0.6476 0.5434 0.095 Uiso 1 1 calc R U .
C80 C 0.4870(12) 0.7486(11) 0.6522(7) 0.118(7) Uani 1 1 d . . .
H80 H 0.5015 0.7750 0.6792 0.141 Uiso 1 1 calc R U .
C81 C 0.4113(10) 0.7231(8) 0.6367(6) 0.083(4) Uani 1 1 d . . .
H81 H 0.3768 0.7309 0.6546 0.100 Uiso 1 1 calc R U .
C75 C 0.2511(10) 0.6707(7) 0.5942(6) 0.076(4) Uani 1 1 d . . .
C79 C 0.5382(10) 0.7338(9) 0.6268(8) 0.092(5) Uani 1 1 d . . .
C78 C 0.5145(11) 0.6955(9) 0.5864(9) 0.102(6) Uani 1 1 d . . .
H78 H 0.5495 0.6850 0.5695 0.122 Uiso 1 1 calc R U .
N20 N 0.1898(7) 0.6355(7) 0.5712(5) 0.091(4) Uani 1 1 d . . .
H20N H 0.1921 0.6116 0.5475 0.109 Uiso 1 1 calc R U .
N21 N 0.3137(8) 0.6598(6) 0.5789(5) 0.083(3) Uani 1 1 d . . .
H21N H 0.3077 0.6327 0.5560 0.099 Uiso 1 1 calc R U .
O9 O 0.2476(6) 0.7114(6) 0.6226(5) 0.110(4) Uani 1 1 d . . .
N32 N 0.2293(6) 0.9091(6) 0.5940(5) 0.075(3) Uani 1 1 d . . .
C165 C 0.2848(9) 0.8699(8) 0.6335(6) 0.080(4) Uani 1 1 d . . .
H16A H 0.2816 0.8279 0.6216 0.096 Uiso 1 1 calc R U .
H16B H 0.3372 0.8842 0.6373 0.096 Uiso 1 1 calc R U .
C161 C 0.1455(8) 0.8895(7) 0.5847(6) 0.081(4) Uani 1 1 d . . .
H16C H 0.1336 0.8904 0.6158 0.098 Uiso 1 1 calc R U .
H16D H 0.1126 0.9197 0.5633 0.098 Uiso 1 1 calc R U .
C108 C 0.8551(9) 0.3178(11) 0.0443(7) 0.103(6) Uani 1 1 d . . .
H108 H 0.8712 0.3518 0.0300 0.124 Uiso 1 1 calc R U .
C106 C 0.8364(10) 0.2083(11) 0.0474(9) 0.116(7) Uani 1 1 d . . .
C107 C 0.8626(11) 0.2576(14) 0.0289(8) 0.127(8) Uani 1 1 d . . .
H107 H 0.8869 0.2514 0.0047 0.152 Uiso 1 1 calc R U .
C103 C 0.8211(8) 0.3234(10) 0.0834(6) 0.086(5) Uani 1 1 d . . .
C105 C 0.8020(10) 0.2135(10) 0.0828(6) 0.094(5) Uani 1 1 d . . .
H105 H 0.7828 0.1788 0.0944 0.113 Uiso 1 1 calc R U .
C5 C 0.8327(8) -0.1713(8) 0.5254(6) 0.079(4) Uani 1 1 d . . .
H5 H 0.8354 -0.1333 0.5110 0.094 Uiso 1 1 calc R U .
C6 C 0.8482(9) -0.2246(11) 0.5014(7) 0.098(6) Uani 1 1 d . . .
H6 H 0.8578 -0.2224 0.4711 0.118 Uiso 1 1 calc R U .
C9 C 0.8134(9) -0.2315(9) 0.5919(6) 0.087(5) Uani 1 1 d . . .
H9 H 0.8025 -0.2335 0.6218 0.105 Uiso 1 1 calc R U .
C10 C 0.5322(8) -0.0251(9) 0.6262(6) 0.094(5) Uani 1 1 d . . .
H10A H 0.4944 0.0072 0.6133 0.113 Uiso 1 1 calc R U .
H10B H 0.5192 -0.0445 0.6534 0.113 Uiso 1 1 calc R U .
C11 C 0.5269(11) -0.0735(10) 0.5854(7) 0.108(6) Uani 1 1 d . . .
H11A H 0.5663 -0.1047 0.5976 0.129 Uiso 1 1 calc R U .
H11B H 0.4766 -0.0934 0.5771 0.129 Uiso 1 1 calc R U .
N4 N 0.5375(7) -0.0455(7) 0.5422(6) 0.098(4) Uani 1 1 d . . .
H4N H 0.5842 -0.0430 0.5405 0.118 Uiso 1 1 calc R U .
C18 C 0.3804(9) 0.0312(8) 0.4095(6) 0.085(5) Uani 1 1 d . . .
H18 H 0.3542 0.0214 0.4322 0.102 Uiso 1 1 calc R U .
N5 N 0.5020(7) -0.0011(8) 0.4647(7) 0.097(4) Uani 1 1 d . . .
H5N H 0.5512 -0.0025 0.4691 0.116 Uiso 1 1 calc R U .
C17 C 0.3436(10) 0.0545(10) 0.3652(8) 0.102(6) Uani 1 1 d . . .
H17 H 0.2906 0.0615 0.3583 0.123 Uiso 1 1 calc R U .
C14 C 0.4981(10) 0.0336(9) 0.3895(8) 0.097(6) Uani 1 1 d . . .
H14 H 0.5512 0.0260 0.3986 0.117 Uiso 1 1 calc R U .
C13 C 0.4588(9) 0.0227(8) 0.4197(8) 0.085(5) Uani 1 1 d . . .
C15 C 0.4579(12) 0.0578(10) 0.3410(9) 0.115(7) Uani 1 1 d . . .
H15 H 0.4859 0.0656 0.3190 0.138 Uiso 1 1 calc R U .
C16 C 0.3786(11) 0.0698(9) 0.3268(7) 0.104(6) Uani 1 1 d . . .
C12 C 0.4791(10) -0.0224(8) 0.5032(8) 0.092(5) Uani 1 1 d . . .
O2 O 0.4115(7) -0.0213(6) 0.5050(4) 0.105(4) Uani 1 1 d . . .
C98 C 0.9827(13) 0.7703(10) 0.1336(6) 0.107(6) Uani 1 1 d . . .
H98 H 0.9970 0.8041 0.1544 0.128 Uiso 1 1 calc R U .
C99 C 0.9087(12) 0.7457(10) 0.1233(7) 0.111(6) Uani 1 1 d . . .
H99 H 0.8736 0.7634 0.1376 0.133 Uiso 1 1 calc R U .
C92 C 0.6270(10) 0.6420(9) 0.1055(7) 0.109(6) Uani 1 1 d . . .
H92A H 0.5817 0.6288 0.0794 0.131 Uiso 1 1 calc R U .
H92B H 0.6177 0.6834 0.1152 0.131 Uiso 1 1 calc R U .
C91 C 0.6412(10) 0.5973(9) 0.1508(7) 0.102(6) Uani 1 1 d . . .
H91A H 0.6906 0.6068 0.1747 0.122 Uiso 1 1 calc R U .
H91B H 0.6007 0.6031 0.1665 0.122 Uiso 1 1 calc R U .
N28 N 0.8129(7) 0.3836(8) 0.0998(5) 0.090(4) Uani 1 1 d . . .
H28N H 0.8204 0.4123 0.0809 0.109 Uiso 1 1 calc R U .
C8 C 0.8293(10) -0.2845(8) 0.5696(7) 0.091(5) Uani 1 1 d . . .
H8 H 0.8268 -0.3225 0.5842 0.109 Uiso 1 1 calc R U .
C88 C 0.4663(12) 0.5962(8) -0.1818(6) 0.091(5) Uani 1 1 d . . .
C89 C 0.5406(10) 0.5791(8) -0.1672(6) 0.085(4) Uani 1 1 d . . .
H89 H 0.5729 0.5857 -0.1869 0.101 Uiso 1 1 calc R U .
C82 C 0.5618(9) 0.5109(10) 0.1108(7) 0.105(6) Uani 1 1 d . . .
H82A H 0.5308 0.5449 0.0933 0.126 Uiso 1 1 calc R U .
H82B H 0.5388 0.4966 0.1356 0.126 Uiso 1 1 calc R U .
C83 C 0.5615(11) 0.4600(9) 0.0756(7) 0.098(5) Uani 1 1 d . . .
H83A H 0.5973 0.4283 0.0926 0.118 Uiso 1 1 calc R U .
H83B H 0.5101 0.4420 0.0649 0.118 Uiso 1 1 calc R U .
N22 N 0.6412(6) 0.5323(6) 0.1348(4) 0.070(3) Uani 1 1 d . . .
C46 C 0.9066(9) 0.5679(8) 0.8549(6) 0.086(5) Uani 1 1 d . . .
H46A H 0.8585 0.5781 0.8299 0.104 Uiso 1 1 calc R U .
H46B H 0.9483 0.5695 0.8399 0.104 Uiso 1 1 calc R U .
C63 C 0.3587(10) 0.3260(10) 0.5350(7) 0.100(6) Uani 1 1 d . . .
H63 H 0.3630 0.3600 0.5161 0.121 Uiso 1 1 calc R U .
C58 C 0.3383(9) 0.3357(9) 0.5789(6) 0.084(5) Uani 1 1 d . . .
C59 C 0.3326(11) 0.2823(10) 0.6079(6) 0.102(5) Uani 1 1 d . . .
H59 H 0.3200 0.2856 0.6372 0.122 Uiso 1 1 calc R U .
C61 C 0.3646(8) 0.2190(9) 0.5478(7) 0.091(5) Uani 1 1 d . . .
C57 C 0.2953(10) 0.4129(10) 0.6317(8) 0.095(6) Uani 1 1 d . . .
C60 C 0.3466(13) 0.2260(10) 0.5898(7) 0.117(7) Uani 1 1 d . . .
H60 H 0.3434 0.1909 0.6079 0.141 Uiso 1 1 calc R U .
N16 N 0.2818(7) 0.4727(7) 0.6317(5) 0.084(4) Uani 1 1 d . . .
H16N H 0.2901 0.4955 0.6091 0.101 Uiso 1 1 calc R U .
N17 N 0.3221(7) 0.3946(6) 0.5926(5) 0.094(4) Uani 1 1 d . . .
H17N H 0.3297 0.4240 0.5743 0.112 Uiso 1 1 calc R U .
O7 O 0.2910(10) 0.3757(7) 0.6641(5) 0.136(5) Uani 1 1 d . . .
C56 C 0.2534(11) 0.5002(11) 0.6688(7) 0.119(7) Uani 1 1 d . . .
H56A H 0.2669 0.5435 0.6715 0.143 Uiso 1 1 calc R U .
H56B H 0.2788 0.4811 0.7003 0.143 Uiso 1 1 calc R U .
C74 C 0.1195(10) 0.6378(8) 0.5863(8) 0.114(6) Uani 1 1 d . . .
H74A H 0.0755 0.6271 0.5584 0.137 Uiso 1 1 calc R U .
H74B H 0.1119 0.6797 0.5958 0.137 Uiso 1 1 calc R U .
C73 C 0.1214(11) 0.5962(9) 0.6277(7) 0.103(6) Uani 1 1 d . . .
H73A H 0.1661 0.6063 0.6552 0.123 Uiso 1 1 calc R U .
H73B H 0.0753 0.6033 0.6379 0.123 Uiso 1 1 calc R U .
N15 N 0.1248(7) 0.5321(6) 0.6160(5) 0.078(3) Uani 1 1 d . . .
C64 C 0.0473(9) 0.5076(8) 0.5893(6) 0.087(5) Uani 1 1 d . . .
H64A H 0.0149 0.5412 0.5722 0.105 Uiso 1 1 calc R U .
H64B H 0.0234 0.4908 0.6129 0.105 Uiso 1 1 calc R U .
C65 C 0.0502(10) 0.4579(8) 0.5522(7) 0.095(5) Uani 1 1 d . . .
H65A H 0.0869 0.4262 0.5683 0.114 Uiso 1 1 calc R U .
H65B H -0.0005 0.4389 0.5396 0.114 Uiso 1 1 calc R U .
N18 N 0.0742(8) 0.4852(7) 0.5106(5) 0.089(4) Uani 1 1 d . . .
H18N H 0.1224 0.4850 0.5119 0.106 Uiso 1 1 calc R U .
C164 C 0.0325(12) 0.7999(11) 0.6071(9) 0.143(8) Uani 1 1 d . . .
H16E H 0.0637 0.7656 0.6227 0.215 Uiso 1 1 calc R U .
H16F H -0.0210 0.7916 0.6040 0.215 Uiso 1 1 calc R U .
H16G H 0.0488 0.8362 0.6267 0.215 Uiso 1 1 calc R U .
C163 C 0.0422(11) 0.8102(11) 0.5551(9) 0.128(7) Uani 1 1 d . . .
H16H H 0.0288 0.7730 0.5356 0.153 Uiso 1 1 calc R U .
H16I H 0.0083 0.8431 0.5382 0.153 Uiso 1 1 calc R U .
C162 C 0.1242(10) 0.8267(9) 0.5619(7) 0.100(5) Uani 1 1 d . . .
H16J H 0.1340 0.8257 0.5301 0.120 Uiso 1 1 calc R U .
H16K H 0.1573 0.7960 0.5827 0.120 Uiso 1 1 calc R U .
C170 C 0.3143(11) 1.0083(9) 0.6229(9) 0.144(9) Uani 1 1 d D . .
H17A H 0.3549 0.9805 0.6410 0.173 Uiso 1 1 calc R U .
H17B H 0.3248 1.0201 0.5926 0.173 Uiso 1 1 calc R U .
C157 C 0.2560(9) 0.9049(9) 0.5469(6) 0.098(5) Uani 1 1 d . . .
H15A H 0.2554 0.8621 0.5372 0.117 Uiso 1 1 calc R U .
H15B H 0.3090 0.9196 0.5547 0.117 Uiso 1 1 calc R U .
C158 C 0.2044(11) 0.9428(11) 0.5029(6) 0.137(9) Uani 1 1 d D . .
H15C H 0.1501 0.9382 0.5009 0.164 Uiso 1 1 calc R U .
H15D H 0.2178 0.9861 0.5071 0.164 Uiso 1 1 calc R U .
C171 C 0.3106(13) 1.0639(9) 0.6533(11) 0.235(19) Uani 1 1 d D . .
H17C H 0.2804 1.0530 0.6752 0.282 Uiso 1 1 calc R U .
H17D H 0.2817 1.0953 0.6312 0.282 Uiso 1 1 calc R U .
O17A O 0.2416(9) 0.5226(8) 0.5327(6) 0.057(4) Uani 0.5 1 d . . P
N19 N 0.0561(7) 0.5340(7) 0.4381(5) 0.081(4) Uani 1 1 d . . .
H19N H 0.1058 0.5315 0.4452 0.097 Uiso 1 1 calc R U .
C66 C 0.0225(10) 0.5099(7) 0.4718(6) 0.074(4) Uani 1 1 d . . .
O8 O -0.0470(6) 0.5098(5) 0.4674(4) 0.085(3) Uani 1 1 d . . .
C67 C 0.0167(9) 0.5621(7) 0.3935(6) 0.077(4) Uani 1 1 d . . .
C72 C 0.0606(12) 0.5714(10) 0.3597(8) 0.109(6) Uani 1 1 d . . .
H72 H 0.1116 0.5575 0.3671 0.130 Uiso 1 1 calc R U .
N30 N 0.6052(9) 0.3376(6) 0.6921(5) 0.086(4) Uani 1 1 d . . .
C137 C 0.5706(11) 0.2778(8) 0.6984(7) 0.103(5) Uani 1 1 d . . .
H13A H 0.5153 0.2810 0.6822 0.124 Uiso 1 1 calc R U .
H13B H 0.5905 0.2477 0.6799 0.124 Uiso 1 1 calc R U .
C130 C 0.7441(13) 0.3771(12) 0.7008(8) 0.136(8) Uani 1 1 d . . .
H13C H 0.7327 0.4166 0.7130 0.164 Uiso 1 1 calc R U .
H13D H 0.7342 0.3803 0.6655 0.164 Uiso 1 1 calc R U .
C129 C 0.6923(12) 0.3275(10) 0.7124(5) 0.108(6) Uani 1 1 d . . .
H12A H 0.7047 0.2886 0.6998 0.130 Uiso 1 1 calc R U .
H12B H 0.7053 0.3236 0.7479 0.130 Uiso 1 1 calc R U .
C134 C 0.6004(14) 0.3142(10) 0.6032(7) 0.132(7) Uani 1 1 d . . .
H13E H 0.5727 0.2759 0.6030 0.159 Uiso 1 1 calc R U .
H13F H 0.6554 0.3053 0.6154 0.159 Uiso 1 1 calc R U .
C127 C 0.4873(14) 0.4491(13) 0.7499(9) 0.148(9) Uani 1 1 d . . .
H12C H 0.5298 0.4783 0.7580 0.178 Uiso 1 1 calc R U .
H12D H 0.4397 0.4717 0.7353 0.178 Uiso 1 1 calc R U .
C126 C 0.4996(10) 0.4023(10) 0.7121(8) 0.109(6) Uani 1 1 d . . .
H12E H 0.4717 0.3646 0.7136 0.131 Uiso 1 1 calc R U .
H12F H 0.4799 0.4190 0.6791 0.131 Uiso 1 1 calc R U .
C125 C 0.5804(11) 0.3896(8) 0.7228(6) 0.099(6) Uani 1 1 d . . .
H12G H 0.6000 0.3786 0.7574 0.119 Uiso 1 1 calc R U .
H12H H 0.6062 0.4274 0.7184 0.119 Uiso 1 1 calc R U .
C135 C 0.5826(13) 0.3369(11) 0.5514(7) 0.130(8) Uani 1 1 d . . .
H13G H 0.5270 0.3432 0.5387 0.155 Uiso 1 1 calc R U .
H13H H 0.6072 0.3767 0.5521 0.155 Uiso 1 1 calc R U .
C133 C 0.5798(10) 0.3577(8) 0.6376(6) 0.097(5) Uani 1 1 d . . .
H13I H 0.5240 0.3633 0.6271 0.117 Uiso 1 1 calc R U .
H13J H 0.6032 0.3973 0.6352 0.117 Uiso 1 1 calc R U .
C52 C 0.5286(12) 0.7443(9) 0.8874(8) 0.096(5) Uani 1 1 d . . .
C159 C 0.2188(12) 0.9188(12) 0.4577(6) 0.201(17) Uani 1 1 d D . .
H15E H 0.1945 0.8789 0.4494 0.242 Uiso 1 1 calc R U .
H15F H 0.2741 0.9143 0.4628 0.242 Uiso 1 1 calc R U .
C50 C 0.6445(9) 0.7234(8) 0.8658(7) 0.087(5) Uani 1 1 d . . .
H50 H 0.6752 0.7291 0.8451 0.105 Uiso 1 1 calc R U .
C19 C 0.6073(10) 0.0640(9) 0.6632(7) 0.100(6) Uani 1 1 d . . .
H19A H 0.6571 0.0739 0.6865 0.120 Uiso 1 1 calc R U .
H19B H 0.5684 0.0654 0.6805 0.120 Uiso 1 1 calc R U .
C20 C 0.5884(13) 0.1102(10) 0.6234(9) 0.131(8) Uani 1 1 d . . .
H20C H 0.5417 0.0972 0.5984 0.158 Uiso 1 1 calc R U .
H20D H 0.5770 0.1489 0.6369 0.158 Uiso 1 1 calc R U .
C21 C 0.7062(14) 0.1619(8) 0.6161(8) 0.108(7) Uani 1 1 d . . .
N7 N 0.7570(15) 0.1641(9) 0.5881(6) 0.130(7) Uani 1 1 d . . .
H7N H 0.7452 0.1402 0.5629 0.156 Uiso 1 1 calc R U .
N6 N 0.6494(12) 0.1210(8) 0.5998(6) 0.119(5) Uani 1 1 d . . .
H6N H 0.6483 0.0998 0.5741 0.143 Uiso 1 1 calc R U .
O3 O 0.7089(8) 0.1944(6) 0.6525(4) 0.120(4) Uani 1 1 d . . .
C62 C 0.3723(11) 0.2691(10) 0.5193(8) 0.107(6) Uani 1 1 d . . .
H62 H 0.3862 0.2639 0.4905 0.128 Uiso 1 1 calc R U .
C101 C 0.7697(10) 0.4919(10) 0.1842(6) 0.099(5) Uani 1 1 d . . .
H10C H 0.7892 0.5338 0.1868 0.119 Uiso 1 1 calc R U .
H10D H 0.7944 0.4712 0.2151 0.119 Uiso 1 1 calc R U .
C100 C 0.6820(10) 0.4933(9) 0.1756(6) 0.097(5) Uani 1 1 d . . .
H10E H 0.6619 0.4517 0.1694 0.116 Uiso 1 1 calc R U .
H10F H 0.6717 0.5079 0.2053 0.116 Uiso 1 1 calc R U .
C102 C 0.7952(11) 0.4034(10) 0.1399(8) 0.099(5) Uani 1 1 d . . .
N27 N 0.7897(7) 0.4614(9) 0.1457(6) 0.096(4) Uani 1 1 d . . .
H27N H 0.7993 0.4846 0.1237 0.115 Uiso 1 1 calc R U .
C104 C 0.7950(9) 0.2708(8) 0.1022(6) 0.080(4) Uani 1 1 d . . .
H104 H 0.7729 0.2745 0.1277 0.096 Uiso 1 1 calc R U .
O12 O 0.7811(7) 0.3644(7) 0.1695(4) 0.110(4) Uani 1 1 d . . .
C93 C 0.7565(11) 0.6802(8) 0.1027(7) 0.092(5) Uani 1 1 d . . .
C97 C 1.0335(11) 0.7448(9) 0.1131(8) 0.099(6) Uani 1 1 d . . .
C87 C 0.4179(9) 0.5864(9) -0.1519(7) 0.098(5) Uani 1 1 d . . .
H87 H 0.3660 0.5980 -0.1625 0.117 Uiso 1 1 calc R U .
C138 C 0.5797(14) 0.2514(12) 0.7468(9) 0.149(9) Uani 1 1 d . . .
H98O H 0.6346 0.2502 0.7646 0.179 Uiso 1 1 calc R U .
H96O H 0.5550 0.2786 0.7647 0.179 Uiso 1 1 calc R U .
C7 C 0.8486(9) -0.2819(10) 0.5260(8) 0.099(6) Uani 1 1 d . . .
C68 C -0.0609(11) 0.5816(10) 0.3801(8) 0.109(6) Uani 1 1 d . . .
H68 H -0.0905 0.5764 0.4016 0.131 Uiso 1 1 calc R U .
C69 C -0.0919(11) 0.6079(10) 0.3363(7) 0.106(6) Uani 1 1 d . . .
H69 H -0.1435 0.6200 0.3276 0.127 Uiso 1 1 calc R U .
C71 C 0.0256(15) 0.6016(9) 0.3156(7) 0.117(7) Uani 1 1 d . . .
H71 H 0.0544 0.6108 0.2943 0.140 Uiso 1 1 calc R U .
C70 C -0.0507(14) 0.6177(8) 0.3035(8) 0.112(7) Uani 1 1 d . . .
C55 C 0.1646(10) 0.4938(11) 0.6579(7) 0.110(6) Uani 1 1 d . . .
H55A H 0.1497 0.4511 0.6507 0.132 Uiso 1 1 calc R U .
H55B H 0.1497 0.5061 0.6865 0.132 Uiso 1 1 calc R U .
C136 C 0.6060(18) 0.2985(13) 0.5182(7) 0.188(13) Uani 1 1 d . . .
H97O H 0.6573 0.2831 0.5338 0.282 Uiso 1 1 calc R U .
H95O H 0.6060 0.3218 0.4895 0.282 Uiso 1 1 calc R U .
H13M H 0.5706 0.2646 0.5087 0.282 Uiso 1 1 calc R U .
C36 C 1.1313(10) 0.5471(9) 1.1022(6) 0.092(5) Uani 1 1 d . . .
H36 H 1.1546 0.5407 1.0776 0.111 Uiso 1 1 calc R U .
C128 C 0.483(2) 0.4205(14) 0.7926(11) 0.24(2) Uani 1 1 d . . .
H12I H 0.4303 0.4095 0.7892 0.364 Uiso 1 1 calc R U .
H12J H 0.5018 0.4480 0.8199 0.364 Uiso 1 1 calc R U .
H12K H 0.5146 0.3840 0.7982 0.364 Uiso 1 1 calc R U .
N29 N 0.2829(6) 0.3846(6) 0.9905(5) 0.080(4) Uani 1 1 d . . .
C113 C 0.2311(9) 0.4079(9) 0.9459(8) 0.108(6) Uani 1 1 d . . .
H11C H 0.1838 0.4200 0.9530 0.130 Uiso 1 1 calc R U .
H11D H 0.2177 0.3738 0.9229 0.130 Uiso 1 1 calc R U .
C109 C 0.3632(7) 0.3683(8) 0.9849(7) 0.093(5) Uani 1 1 d . . .
H10G H 0.3854 0.4053 0.9756 0.112 Uiso 1 1 calc R U .
H10H H 0.3967 0.3555 1.0168 0.112 Uiso 1 1 calc R U .
C114 C 0.2558(11) 0.4617(11) 0.9192(8) 0.131(8) Uani 1 1 d . . .
H11E H 0.2691 0.4970 0.9410 0.157 Uiso 1 1 calc R U .
H11F H 0.3010 0.4503 0.9094 0.157 Uiso 1 1 calc R U .
C121 C 0.2956(11) 0.4360(8) 1.0307(9) 0.102(6) Uani 1 1 d . . .
H12L H 0.3229 0.4697 1.0208 0.122 Uiso 1 1 calc R U .
H12M H 0.2449 0.4514 1.0302 0.122 Uiso 1 1 calc R U .
C110 C 0.3646(12) 0.3196(11) 0.9488(9) 0.133(8) Uani 1 1 d . . .
H11G H 0.3294 0.3297 0.9167 0.160 Uiso 1 1 calc R U .
H11H H 0.3490 0.2804 0.9592 0.160 Uiso 1 1 calc R U .
C118 C 0.1702(10) 0.3353(9) 1.0144(9) 0.120(7) Uani 1 1 d . . .
H11I H 0.1740 0.3695 1.0369 0.144 Uiso 1 1 calc R U .
H11J H 0.1319 0.3461 0.9836 0.144 Uiso 1 1 calc R U .
C117 C 0.2491(9) 0.3269(8) 1.0048(8) 0.100(6) Uani 1 1 d . . .
H11K H 0.2856 0.3103 1.0344 0.120 Uiso 1 1 calc R U .
H11L H 0.2433 0.2967 0.9788 0.120 Uiso 1 1 calc R U .
C122 C 0.3398(11) 0.4196(11) 1.0845(10) 0.129(8) Uani 1 1 d . . .
H99X H 0.3905 0.4030 1.0862 0.155 Uiso 1 1 calc R U .
H12O H 0.3114 0.3885 1.0966 0.155 Uiso 1 1 calc R U .
C169 C 0.2329(9) 0.9766(8) 0.6115(7) 0.098(5) Uani 1 1 d . . .
H16L H 0.2163 0.9781 0.6410 0.117 Uiso 1 1 calc R U .
H16M H 0.1959 1.0004 0.5863 0.117 Uiso 1 1 calc R U .
C120 C 0.0599(9) 0.2914(11) 1.0360(8) 0.138(9) Uani 1 1 d . . .
H12P H 0.0537 0.3323 1.0470 0.207 Uiso 1 1 calc R U .
H12Q H 0.0491 0.2620 1.0583 0.207 Uiso 1 1 calc R U .
H12R H 0.0246 0.2852 1.0036 0.207 Uiso 1 1 calc R U .
C119 C 0.1440(10) 0.2827(9) 1.0343(8) 0.115(6) Uani 1 1 d . . .
H11M H 0.1778 0.2752 1.0673 0.138 Uiso 1 1 calc R U .
H99S H 0.1465 0.2470 1.0143 0.138 Uiso 1 1 calc R U .
C124 C 0.3946(15) 0.4553(16) 1.1688(9) 0.231(18) Uani 1 1 d D . .
H12S H 0.3606 0.4317 1.1822 0.346 Uiso 1 1 calc R U .
H12T H 0.4142 0.4899 1.1898 0.346 Uiso 1 1 calc R U .
H12U H 0.4370 0.4299 1.1667 0.346 Uiso 1 1 calc R U .
C123 C 0.3494(14) 0.4783(13) 1.1170(9) 0.163(11) Uani 1 1 d D . .
H12V H 0.3783 0.5098 1.1058 0.196 Uiso 1 1 calc R U .
H12W H 0.2993 0.4948 1.1166 0.196 Uiso 1 1 calc R U .
C139 C 0.550(2) 0.1930(14) 0.7471(10) 0.228(18) Uani 1 1 d . . .
H94O H 0.5711 0.1678 0.7261 0.273 Uiso 1 1 calc R U .
H92O H 0.4944 0.1959 0.7309 0.273 Uiso 1 1 calc R U .
C51 C 0.5703(13) 0.7521(9) 0.8553(7) 0.109(6) Uani 1 1 d . . .
H51 H 0.5509 0.7757 0.8270 0.130 Uiso 1 1 calc R U .
C115 C 0.1895(15) 0.4779(13) 0.8744(14) 0.29(3) Uani 1 1 d D . .
H11O H 0.1417 0.4846 0.8825 0.344 Uiso 1 1 calc R U .
H11P H 0.1814 0.4466 0.8490 0.344 Uiso 1 1 calc R U .
C111 C 0.4497(12) 0.3160(11) 0.9463(8) 0.169(12) Uani 1 1 d D . .
H97H H 0.4859 0.3299 0.9770 0.203 Uiso 1 1 calc R U .
H95H H 0.4629 0.2742 0.9399 0.203 Uiso 1 1 calc R U .
C112 C 0.4522(13) 0.3589(17) 0.9036(10) 0.30(3) Uani 1 1 d D . .
H94H H 0.4133 0.3903 0.8995 0.454 Uiso 1 1 calc R U .
H11R H 0.4423 0.3354 0.8738 0.454 Uiso 1 1 calc R U .
H11S H 0.5024 0.3778 0.9109 0.454 Uiso 1 1 calc R U .
C140 C 0.559(2) 0.1584(17) 0.7924(13) 0.27(2) Uani 1 1 d . . .
H14A H 0.5826 0.1193 0.7899 0.411 Uiso 1 1 calc R U .
H14B H 0.5094 0.1521 0.7973 0.411 Uiso 1 1 calc R U .
H14C H 0.5920 0.1810 0.8196 0.411 Uiso 1 1 calc R U .
N31 N 0.9699(9) 0.7776(7) 0.7666(6) 0.110(5) Uani 1 1 d . . .
C141 C 0.9227(10) 0.7331(10) 0.7266(6) 0.100(6) Uani 1 1 d . . .
H14D H 0.9481 0.7300 0.7010 0.120 Uiso 1 1 calc R U .
H14E H 0.8718 0.7508 0.7118 0.120 Uiso 1 1 calc R U .
C142 C 0.9121(14) 0.6669(11) 0.7449(8) 0.138(8) Uani 1 1 d . . .
H14F H 0.9621 0.6506 0.7636 0.166 Uiso 1 1 calc R U .
H14G H 0.8793 0.6686 0.7664 0.166 Uiso 1 1 calc R U .
C153 C 0.931(2) 0.7860(12) 0.8071(8) 0.167(12) Uani 1 1 d . . .
H15G H 0.9623 0.8142 0.8316 0.200 Uiso 1 1 calc R U .
H15H H 0.9305 0.7467 0.8231 0.200 Uiso 1 1 calc R U .
C149 C 0.9751(10) 0.8386(9) 0.7425(6) 0.099(5) Uani 1 1 d . . .
H14H H 0.9225 0.8516 0.7259 0.119 Uiso 1 1 calc R U .
H14I H 1.0000 0.8310 0.7171 0.119 Uiso 1 1 calc R U .
C143 C 0.8763(10) 0.6254(10) 0.7026(7) 0.131(7) Uani 1 1 d D . .
H98Q H 0.8363 0.6474 0.6780 0.157 Uiso 1 1 calc R U .
H96Q H 0.8522 0.5907 0.7138 0.157 Uiso 1 1 calc R U .
C151 C 1.0177(14) 0.9501(10) 0.7414(9) 0.139(8) Uani 1 1 d . . .
H15I H 1.0428 0.9835 0.7630 0.167 Uiso 1 1 calc R U .
H15J H 0.9648 0.9626 0.7249 0.167 Uiso 1 1 calc R U .
C150 C 1.0163(13) 0.8928(10) 0.7726(9) 0.136(8) Uani 1 1 d . . .
H15K H 1.0693 0.8810 0.7899 0.163 Uiso 1 1 calc R U .
H15L H 0.9907 0.9030 0.7972 0.163 Uiso 1 1 calc R U .
C154 C 0.8469(17) 0.8113(14) 0.7876(9) 0.181(13) Uani 1 1 d D . .
H102 H 0.8479 0.8451 0.7655 0.217 Uiso 1 1 calc R U .
H98X H 0.8155 0.7790 0.7678 0.217 Uiso 1 1 calc R U .
C146 C 1.1124(13) 0.723(2) 0.7580(15) 0.38(4) Uani 1 1 d D . .
H97Q H 1.0941 0.6810 0.7555 0.451 Uiso 1 1 calc R U .
H95Q H 1.0910 0.7397 0.7250 0.451 Uiso 1 1 calc R U .
C145 C 1.0595(15) 0.7529(10) 0.7840(9) 0.206(17) Uani 1 1 d . . .
H14L H 1.0889 0.7884 0.8001 0.247 Uiso 1 1 calc R U .
H14M H 1.0605 0.7242 0.8103 0.247 Uiso 1 1 calc R U .
C167 C 0.3354(13) 0.8381(13) 0.7213(7) 0.169(11) Uani 1 1 d D . .
H96S H 0.3384 0.7958 0.7112 0.203 Uiso 1 1 calc R U .
H16O H 0.3189 0.8371 0.7508 0.203 Uiso 1 1 calc R U .
C168 C 0.4184(13) 0.8649(16) 0.7358(9) 0.182(13) Uani 1 1 d . . .
H16P H 0.4469 0.8465 0.7158 0.273 Uiso 1 1 calc R U .
H16Q H 0.4440 0.8561 0.7698 0.273 Uiso 1 1 calc R U .
H16R H 0.4159 0.9086 0.7308 0.273 Uiso 1 1 calc R U .
C132 C 0.8849(14) 0.4051(18) 0.7186(10) 0.224(18) Uani 1 1 d . . .
H98S H 0.9191 0.3859 0.7028 0.336 Uiso 1 1 calc R U .
H93O H 0.9146 0.4209 0.7501 0.336 Uiso 1 1 calc R U .
H91O H 0.8577 0.4383 0.6985 0.336 Uiso 1 1 calc R U .
C152 C 1.0613(15) 0.9394(11) 0.7019(10) 0.160(9) Uani 1 1 d . . .
H101 H 1.0996 0.9078 0.7132 0.240 Uiso 1 1 calc R U .
H99W H 1.0861 0.9769 0.6970 0.240 Uiso 1 1 calc R U .
H15O H 1.0247 0.9269 0.6714 0.240 Uiso 1 1 calc R U .
C144 C 0.9382(13) 0.6019(17) 0.6796(11) 0.26(2) Uani 1 1 d D . .
H97S H 0.9153 0.5965 0.6448 0.383 Uiso 1 1 calc R U .
H14O H 0.9583 0.5632 0.6943 0.383 Uiso 1 1 calc R U .
H14P H 0.9797 0.6313 0.6854 0.383 Uiso 1 1 calc R U .
C148 C 1.175(3) 0.6508(12) 0.7776(17) 0.41(4) Uani 1 1 d D . .
H14Q H 1.1454 0.6569 0.8001 0.615 Uiso 1 1 calc R U .
H14R H 1.2223 0.6292 0.7940 0.615 Uiso 1 1 calc R U .
H14S H 1.1457 0.6270 0.7499 0.615 Uiso 1 1 calc R U .
C155 C 0.8030(19) 0.8343(12) 0.8232(11) 0.29(3) Uani 1 1 d D . .
H98W H 0.7475 0.8303 0.8082 0.354 Uiso 1 1 calc R U .
H96W H 0.8178 0.8105 0.8534 0.354 Uiso 1 1 calc R U .
C166 C 0.2728(9) 0.8693(11) 0.6817(7) 0.124(7) Uani 1 1 d D . .
H16S H 0.2239 0.8489 0.6791 0.148 Uiso 1 1 calc R U .
H16T H 0.2683 0.9115 0.6917 0.148 Uiso 1 1 calc R U .
C131 C 0.8298(14) 0.3604(17) 0.7253(11) 0.213(17) Uani 1 1 d . . .
H13Q H 0.8378 0.3550 0.7603 0.256 Uiso 1 1 calc R U .
H13R H 0.8403 0.3213 0.7122 0.256 Uiso 1 1 calc R U .
C147 C 1.1954(10) 0.7137(15) 0.7596(14) 0.32(3) Uani 1 1 d D . .
H14T H 1.2331 0.7380 0.7839 0.389 Uiso 1 1 calc R U .
H14U H 1.2053 0.7135 0.7278 0.389 Uiso 1 1 calc R U .
C160 C 0.1843(16) 0.9650(16) 0.4159(11) 0.33(3) Uani 1 1 d D . .
H16U H 0.1571 0.9967 0.4275 0.497 Uiso 1 1 calc R U .
H16V H 0.1490 0.9440 0.3886 0.497 Uiso 1 1 calc R U .
H16W H 0.2253 0.9830 0.4054 0.497 Uiso 1 1 calc R U .
C172 C 0.3865(16) 1.0936(18) 0.6851(16) 0.38(3) Uani 1 1 d D . .
H17E H 0.4108 1.0671 0.7122 0.573 Uiso 1 1 calc R U .
H17F H 0.3752 1.1326 0.6973 0.573 Uiso 1 1 calc R U .
H17G H 0.4209 1.0997 0.6654 0.573 Uiso 1 1 calc R U .
C156 C 0.825(3) 0.9024(12) 0.8341(19) 0.40(4) Uani 1 1 d D . .
H97W H 0.8807 0.9064 0.8442 0.601 Uiso 1 1 calc R U .
H95W H 0.8054 0.9168 0.8600 0.601 Uiso 1 1 calc R U .
H15R H 0.8034 0.9264 0.8050 0.601 Uiso 1 1 calc R U .
C116 C 0.2214(18) 0.5380(12) 0.8592(13) 0.27(2) Uani 1 1 d D . .
H96H H 0.2768 0.5388 0.8728 0.402 Uiso 1 1 calc R U .
H98H H 0.1994 0.5725 0.8713 0.402 Uiso 1 1 calc R U .
H93H H 0.2079 0.5401 0.8239 0.402 Uiso 1 1 calc R U .
O20A O 0.3246(10) 0.5768(7) 0.4940(6) 0.056(4) Uani 0.5 1 d . . P
C24 C 0.9289(18) 0.2606(12) 0.6455(9) 0.152(10) Uani 1 1 d . . .
H24 H 0.9504 0.2836 0.6738 0.182 Uiso 1 1 calc R U .
C25 C 0.9687(17) 0.2577(10) 0.6097(9) 0.143(9) Uani 1 1 d . . .
O17B O 0.3069(18) 0.5177(14) 0.4571(11) 0.138(10) Uani 0.5 1 d . . P
O18B O 0.243(2) 0.5829(17) 0.4925(12) 0.162(12) Uani 0.5 1 d . . P
O14B O 0.7470(19) 0.532(2) 0.0452(15) 0.189(17) Uani 0.5 1 d . . P
O15B O 0.7228(17) 0.492(2) -0.0300(12) 0.164(16) Uani 0.5 1 d . U P
O14A O 0.8237(9) 0.5138(9) -0.0288(6) 0.059(4) Uani 0.5 1 d . . P
O19A O 0.2183(9) 0.5142(8) 0.4460(6) 0.053(4) Uani 0.5 1 d . . P
O18A O 0.3326(9) 0.4674(9) 0.5024(8) 0.070(5) Uani 0.5 1 d . . P
O16A O 0.7231(8) 0.4689(9) 0.0022(6) 0.047(4) Uani 0.5 1 d . . P
O19B O 0.3338(13) 0.5090(15) 0.5420(6) 0.134(10) Uani 0.5 1 d D . P
O16B O 0.816(2) 0.5722(17) 0.0008(14) 0.174(15) Uani 0.5 1 d . . P
O20B O 0.2120(13) 0.4758(13) 0.4844(12) 0.124(10) Uani 0.5 1 d . . P
O13B O 0.8430(9) 0.4731(11) 0.0339(15) 0.192(19) Uani 0.5 1 d D U P

loop_
_atom_site_aniso_label
_atom_site_aniso_U_11
_atom_site_aniso_U_22
_atom_site_aniso_U_33
_atom_site_aniso_U_23
_atom_site_aniso_U_13
_atom_site_aniso_U_12
C22 0.21(3) 0.053(12) 0.13(2) 0.007(13) 0.054(19) 0.020(14)
C23 0.19(2) 0.081(14) 0.093(15) -0.009(12) 0.054(15) -0.006(15)
C26 0.29(4) 0.11(2) 0.074(16) 0.003(14) 0.04(2) 0.00(2)
C27 0.30(4) 0.104(19) 0.057(13) -0.015(12) 0.039(19) 0.04(2)
I5 0.0730(6) 0.0874(8) 0.1304(9) 0.0212(8) 0.0240(6) -0.0133(6)
I4 0.1396(9) 0.0879(8) 0.0771(7) 0.0066(7) -0.0022(6) -0.0162(8)
I7 0.1070(8) 0.0968(10) 0.1464(11) -0.0148(9) 0.0277(7) 0.0188(8)
I11 0.1140(10) 0.0915(9) 0.1517(12) 0.0394(9) 0.0129(8) -0.0261(8)
I6 0.1271(10) 0.1147(11) 0.1344(11) -0.0024(9) 0.0502(9) 0.0340(9)
I12 0.0814(8) 0.1483(16) 0.1944(15) -0.0495(13) 0.0221(8) 0.0164(10)
I9 0.0858(8) 0.0975(10) 0.2084(16) 0.0349(11) 0.0237(9) -0.0095(8)
I2 0.1248(10) 0.1760(17) 0.0879(8) -0.0429(9) 0.0185(7) -0.0063(10)
I10 0.2175(16) 0.1081(12) 0.1042(10) 0.0098(10) 0.0346(10) 0.0173(12)
I8 0.2162(17) 0.1063(12) 0.1088(11) 0.0069(9) 0.0090(10) 0.0248(12)
S1 0.061(2) 0.051(2) 0.071(2) -0.0007(19) 0.0123(19) -0.0007(18)
S2 0.0488(18) 0.054(2) 0.071(2) -0.0008(18) 0.0160(17) 0.0012(17)
I1 0.0930(8) 0.1149(11) 0.1616(12) -0.0582(11) 0.0291(7) 0.0105(8)
I3 0.309(3) 0.1407(17) 0.1867(19) 0.0075(14) 0.1268(19) -0.0696(18)
C31 0.042(8) 0.068(10) 0.099(12) 0.002(9) -0.007(8) 0.001(7)
C32 0.052(9) 0.145(17) 0.075(11) -0.005(11) 0.022(8) 0.010(10)
C33 0.086(12) 0.143(18) 0.078(12) -0.007(12) 0.024(9) -0.015(12)
C35 0.081(11) 0.101(14) 0.093(13) -0.012(11) 0.013(10) -0.010(10)
C34 0.109(14) 0.074(11) 0.075(11) 0.002(9) 0.006(10) 0.017(10)
C30 0.053(9) 0.054(8) 0.097(11) 0.003(8) 0.031(9) -0.001(7)
C28 0.106(12) 0.067(10) 0.085(11) 0.003(9) 0.038(9) 0.016(9)
C29 0.069(10) 0.073(11) 0.100(13) -0.031(10) -0.012(9) 0.023(8)
N8 0.066(7) 0.067(8) 0.080(8) 0.014(7) 0.024(6) 0.013(6)
N12 0.090(8) 0.058(8) 0.052(7) -0.009(6) 0.019(6) -0.009(6)
N9 0.051(7) 0.098(10) 0.072(8) -0.020(8) -0.001(6) 0.009(7)
N10 0.052(7) 0.118(12) 0.104(10) -0.023(9) 0.020(7) 0.007(7)
N11 0.084(8) 0.067(8) 0.075(8) 0.000(7) 0.034(6) -0.009(7)
O4 0.072(7) 0.078(7) 0.117(9) -0.005(6) 0.032(6) 0.011(6)
O5 0.100(7) 0.071(7) 0.065(6) -0.004(6) 0.016(5) -0.017(6)
C39 0.051(8) 0.045(8) 0.111(14) 0.001(9) 0.009(8) 0.017(7)
C40 0.062(8) 0.062(9) 0.061(9) -0.004(7) 0.013(7) -0.014(7)
C45 0.115(12) 0.058(10) 0.086(11) -0.014(9) 0.039(9) -0.020(9)
C43 0.057(8) 0.067(10) 0.079(11) -0.010(9) 0.010(7) -0.002(7)
C42 0.056(8) 0.127(16) 0.068(10) 0.012(11) 0.013(7) -0.004(9)
C38 0.090(11) 0.075(11) 0.056(9) 0.006(8) 0.001(7) -0.018(9)
C44 0.120(14) 0.070(12) 0.099(14) -0.034(10) 0.026(11) -0.007(10)
C37 0.093(11) 0.071(10) 0.044(8) 0.000(7) 0.012(7) -0.029(8)
C41 0.074(9) 0.060(9) 0.073(10) -0.008(8) 0.021(8) -0.016(8)
N13 0.097(9) 0.061(8) 0.103(10) -0.002(7) 0.035(8) 0.004(8)
C47 0.093(11) 0.066(11) 0.100(12) 0.007(10) 0.007(9) -0.018(9)
C48 0.072(10) 0.053(10) 0.094(11) -0.003(9) 0.000(9) -0.005(8)
N14 0.084(9) 0.073(9) 0.085(8) 0.027(7) 0.021(7) -0.001(7)
O6 0.119(9) 0.078(8) 0.114(9) 0.033(8) 0.040(7) 0.012(7)
C49 0.075(10) 0.040(8) 0.094(11) 0.019(8) 0.009(9) -0.015(7)
C54 0.103(13) 0.070(11) 0.080(11) 0.018(9) 0.022(10) -0.009(10)
C53 0.112(15) 0.086(13) 0.096(14) -0.008(11) 0.039(11) -0.003(11)
O15A 0.056(12) 0.050(12) 0.063(11) 0.008(9) -0.007(8) 0.017(9)
O13A 0.058(11) 0.038(9) 0.077(12) 0.021(9) 0.021(9) 0.012(8)
N25 0.108(10) 0.072(9) 0.118(10) -0.015(9) 0.051(8) -0.007(9)
N26 0.089(9) 0.082(9) 0.085(9) -0.024(7) 0.031(7) -0.015(8)
O11 0.111(9) 0.098(10) 0.156(12) -0.050(10) 0.037(8) -0.015(8)
C94 0.087(12) 0.062(10) 0.099(12) -0.007(9) 0.023(10) -0.018(9)
C95 0.104(13) 0.049(9) 0.141(16) -0.020(10) 0.035(12) -0.012(9)
C96 0.086(12) 0.089(14) 0.152(18) -0.009(13) 0.042(12) -0.013(11)
N3 0.075(8) 0.058(8) 0.071(8) 0.020(6) 0.012(6) 0.015(6)
N2 0.095(9) 0.067(9) 0.108(11) 0.008(8) 0.041(8) 0.017(7)
C4 0.080(10) 0.057(9) 0.057(9) 0.005(7) 0.014(7) 0.006(7)
C3 0.055(8) 0.047(8) 0.068(10) -0.014(7) 0.014(7) 0.000(6)
C2 0.064(9) 0.073(11) 0.091(11) -0.021(9) 0.004(8) 0.010(8)
C1 0.099(12) 0.085(12) 0.076(11) -0.032(10) 0.028(9) -0.009(10)
O1 0.088(7) 0.073(7) 0.060(6) 0.007(6) 0.011(5) 0.012(5)
N1 0.079(9) 0.104(11) 0.073(8) -0.021(8) 0.016(7) 0.019(8)
O10 0.060(6) 0.079(7) 0.123(9) 0.002(6) 0.040(6) 0.009(5)
N24 0.053(7) 0.083(9) 0.087(9) -0.011(7) 0.036(7) 0.000(6)
N23 0.064(8) 0.100(11) 0.109(11) -0.007(9) 0.019(8) -0.012(7)
C84 0.047(8) 0.074(10) 0.086(11) -0.025(9) 0.014(8) -0.006(7)
C85 0.074(10) 0.062(9) 0.078(11) -0.015(8) 0.029(9) 0.000(8)
C90 0.074(9) 0.085(11) 0.068(10) -0.004(9) 0.028(8) -0.004(8)
C86 0.065(10) 0.108(14) 0.097(13) 0.004(11) 0.026(9) 0.003(10)
C76 0.082(11) 0.045(8) 0.096(12) 0.010(9) 0.017(9) 0.000(8)
C77 0.093(12) 0.073(10) 0.079(10) 0.003(9) 0.035(9) 0.005(9)
C80 0.112(14) 0.139(19) 0.100(14) -0.005(13) 0.029(12) -0.047(14)
C81 0.101(12) 0.064(10) 0.078(11) -0.007(9) 0.015(9) -0.006(9)
C75 0.090(12) 0.047(9) 0.089(11) 0.000(8) 0.022(9) 0.007(8)
C79 0.085(12) 0.093(13) 0.109(14) 0.039(12) 0.045(11) -0.009(10)
C78 0.087(13) 0.079(13) 0.151(19) 0.029(13) 0.054(13) 0.020(11)
N20 0.080(8) 0.066(8) 0.125(10) -0.001(9) 0.029(8) -0.008(8)
N21 0.097(9) 0.065(8) 0.090(9) -0.013(7) 0.034(7) -0.006(7)
O9 0.081(7) 0.083(8) 0.164(12) -0.028(9) 0.034(7) 0.007(7)
N32 0.065(7) 0.051(7) 0.108(10) 0.001(7) 0.022(7) 0.011(6)
C165 0.090(11) 0.069(10) 0.072(11) 0.011(8) 0.011(8) 0.017(9)
C161 0.067(9) 0.074(11) 0.095(11) 0.011(9) 0.010(8) 0.004(8)
C108 0.061(10) 0.144(19) 0.114(15) 0.007(13) 0.040(10) 0.003(11)
C106 0.049(10) 0.15(2) 0.135(19) 0.041(15) 0.000(10) 0.010(11)
C107 0.092(14) 0.18(3) 0.120(17) -0.038(18) 0.042(12) 0.021(16)
C103 0.060(9) 0.111(15) 0.071(10) -0.020(11) -0.005(8) 0.012(10)
C105 0.089(12) 0.123(17) 0.068(11) 0.000(11) 0.020(9) -0.005(11)
C5 0.072(10) 0.091(12) 0.067(10) 0.026(9) 0.012(8) 0.008(9)
C6 0.075(10) 0.125(17) 0.091(12) -0.036(13) 0.018(9) 0.016(11)
C9 0.090(11) 0.094(13) 0.068(10) -0.007(10) 0.009(8) -0.001(10)
C10 0.061(10) 0.117(15) 0.092(12) -0.010(11) 0.004(8) 0.000(9)
C11 0.089(13) 0.108(16) 0.113(15) -0.006(14) 0.009(11) -0.006(11)
N4 0.059(8) 0.101(11) 0.120(12) -0.017(10) 0.007(8) 0.007(8)
C18 0.079(11) 0.099(13) 0.073(11) -0.003(10) 0.014(8) 0.014(9)
N5 0.053(8) 0.105(12) 0.128(13) -0.033(10) 0.020(9) -0.007(8)
C17 0.069(11) 0.123(16) 0.119(16) -0.029(13) 0.033(11) -0.006(10)
C14 0.069(11) 0.091(13) 0.126(17) -0.037(12) 0.020(12) 0.000(10)
C13 0.056(10) 0.085(12) 0.110(14) -0.027(11) 0.019(11) -0.013(9)
C15 0.103(15) 0.121(17) 0.132(18) -0.081(15) 0.050(14) -0.031(13)
C16 0.093(13) 0.094(13) 0.120(15) -0.045(12) 0.025(12) -0.018(11)
C12 0.067(12) 0.067(11) 0.126(16) -0.024(11) 0.005(12) 0.000(9)
O2 0.073(7) 0.108(10) 0.128(10) -0.033(8) 0.020(7) 0.012(7)
C98 0.138(17) 0.111(15) 0.078(12) -0.008(11) 0.041(12) -0.022(15)
C99 0.123(15) 0.106(15) 0.122(15) -0.041(13) 0.064(13) -0.034(13)
C92 0.113(13) 0.063(11) 0.152(17) -0.006(12) 0.039(12) 0.009(11)
C91 0.088(11) 0.113(15) 0.121(15) -0.018(13) 0.056(10) -0.016(11)
N28 0.085(9) 0.107(12) 0.079(10) 0.025(9) 0.023(7) 0.014(8)
C8 0.111(13) 0.067(11) 0.095(13) -0.017(10) 0.032(11) 0.003(10)
C88 0.124(15) 0.073(11) 0.093(12) -0.002(9) 0.056(12) 0.003(10)
C89 0.092(12) 0.074(11) 0.089(13) -0.002(9) 0.027(10) -0.007(9)
C82 0.073(11) 0.129(17) 0.124(15) 0.001(14) 0.048(11) -0.004(11)
C83 0.102(13) 0.096(14) 0.104(14) 0.010(12) 0.043(11) -0.004(11)
N22 0.068(8) 0.077(9) 0.069(8) 0.013(7) 0.024(6) 0.001(6)
C46 0.086(11) 0.077(11) 0.095(12) 0.015(10) 0.024(9) -0.010(9)
C63 0.097(13) 0.111(16) 0.094(14) 0.039(12) 0.030(10) 0.009(11)
C58 0.086(11) 0.081(12) 0.066(10) 0.017(9) -0.007(8) 0.010(9)
C59 0.128(14) 0.099(15) 0.081(11) -0.017(12) 0.034(10) 0.009(12)
C61 0.057(9) 0.084(12) 0.108(14) 0.009(11) -0.016(8) 0.028(9)
C57 0.093(12) 0.107(16) 0.095(14) -0.024(13) 0.045(11) 0.002(11)
C60 0.20(2) 0.092(14) 0.071(12) -0.003(11) 0.062(14) 0.007(14)
N16 0.099(9) 0.078(10) 0.078(9) -0.015(8) 0.033(7) 0.013(8)
N17 0.098(10) 0.062(9) 0.106(11) 0.023(8) 0.008(8) 0.021(8)
O7 0.235(17) 0.089(9) 0.092(10) 0.009(8) 0.060(10) 0.002(10)
C56 0.110(15) 0.133(18) 0.090(13) -0.028(13) -0.006(10) 0.009(13)
C74 0.090(12) 0.051(9) 0.19(2) 0.005(13) 0.023(12) 0.001(10)
C73 0.110(13) 0.081(13) 0.127(15) -0.017(12) 0.049(11) 0.004(11)
N15 0.086(9) 0.062(8) 0.087(9) -0.007(7) 0.028(7) -0.006(7)
C64 0.075(10) 0.089(12) 0.095(12) -0.007(10) 0.021(9) -0.023(9)
C65 0.082(11) 0.068(11) 0.108(14) 0.003(11) -0.015(10) -0.020(9)
N18 0.082(9) 0.086(10) 0.103(11) -0.007(9) 0.036(9) -0.005(8)
C164 0.116(16) 0.122(19) 0.20(3) -0.015(18) 0.062(17) -0.006(14)
C163 0.094(14) 0.120(18) 0.15(2) 0.008(15) 0.012(13) -0.037(13)
C162 0.096(13) 0.085(13) 0.104(13) -0.005(10) 0.006(10) -0.014(10)
C170 0.078(13) 0.110(18) 0.22(3) -0.018(17) 0.002(14) 0.000(12)
C157 0.079(11) 0.112(15) 0.101(13) -0.008(11) 0.027(10) 0.004(10)
C158 0.111(15) 0.22(3) 0.101(15) 0.056(16) 0.058(12) 0.057(16)
C171 0.13(2) 0.055(14) 0.49(6) -0.04(2) 0.06(3) -0.036(14)
O17A 0.057(10) 0.061(11) 0.053(10) 0.009(9) 0.015(8) 0.000(9)
N19 0.055(7) 0.092(10) 0.097(10) -0.008(8) 0.024(7) 0.002(7)
C66 0.076(11) 0.058(9) 0.069(10) -0.008(8) -0.010(9) 0.000(8)
O8 0.059(6) 0.085(8) 0.094(7) -0.017(6) -0.001(5) -0.013(5)
C67 0.082(11) 0.055(9) 0.078(11) -0.019(8) -0.002(9) 0.000(8)
C72 0.122(15) 0.100(14) 0.114(16) -0.033(13) 0.051(14) -0.016(12)
N30 0.120(11) 0.058(8) 0.071(8) -0.002(7) 0.015(8) 0.009(8)
C137 0.130(14) 0.056(10) 0.124(15) -0.033(11) 0.039(12) -0.015(10)
C130 0.15(2) 0.16(2) 0.102(16) 0.009(15) 0.052(14) 0.007(18)
C129 0.155(18) 0.135(18) 0.034(8) -0.012(10) 0.027(10) -0.016(15)
C134 0.19(2) 0.089(15) 0.110(16) -0.027(13) 0.032(15) -0.009(14)
C127 0.147(19) 0.15(2) 0.15(2) -0.041(19) 0.052(17) 0.025(17)
C126 0.084(12) 0.099(14) 0.140(17) -0.025(13) 0.027(11) 0.005(11)
C125 0.147(17) 0.080(12) 0.064(10) -0.032(9) 0.021(10) 0.009(11)
C135 0.156(19) 0.14(2) 0.076(13) 0.046(14) 0.014(12) 0.036(16)
C133 0.112(13) 0.072(11) 0.091(12) 0.012(10) 0.002(10) 0.018(10)
C52 0.134(16) 0.074(12) 0.098(14) -0.009(11) 0.059(13) 0.007(11)
C159 0.106(17) 0.39(5) 0.116(19) 0.07(3) 0.048(15) 0.07(2)
C50 0.078(11) 0.062(10) 0.118(14) -0.001(10) 0.022(9) 0.004(9)
C19 0.094(12) 0.095(14) 0.106(14) -0.028(12) 0.021(10) 0.030(11)
C20 0.148(18) 0.096(16) 0.136(18) -0.039(14) 0.020(15) 0.044(14)
C21 0.154(18) 0.020(8) 0.112(17) -0.003(10) -0.019(15) 0.027(10)
N7 0.23(2) 0.088(13) 0.073(10) -0.007(9) 0.054(13) 0.044(15)
N6 0.183(17) 0.075(12) 0.099(11) -0.009(9) 0.039(12) 0.039(12)
O3 0.176(12) 0.073(8) 0.093(8) -0.018(7) 0.014(8) 0.048(8)
C62 0.118(14) 0.077(13) 0.135(17) -0.007(13) 0.051(12) 0.009(11)
C101 0.106(14) 0.107(14) 0.074(11) 0.017(11) 0.011(10) 0.026(11)
C100 0.121(15) 0.086(12) 0.096(13) 0.020(11) 0.051(11) 0.012(11)
C102 0.102(13) 0.080(14) 0.099(15) 0.014(13) 0.008(11) 0.014(11)
N27 0.077(9) 0.111(14) 0.097(11) 0.010(10) 0.024(7) 0.009(9)
C104 0.083(10) 0.062(10) 0.083(11) 0.016(10) 0.006(8) 0.012(9)
O12 0.130(10) 0.108(10) 0.086(8) 0.027(8) 0.022(7) 0.027(8)
C93 0.113(14) 0.051(10) 0.087(12) 0.004(9) -0.012(11) -0.016(10)
C97 0.092(13) 0.075(12) 0.116(16) 0.021(12) 0.008(11) -0.020(10)
C87 0.070(10) 0.096(14) 0.116(14) -0.012(11) 0.009(10) 0.023(9)
C138 0.17(2) 0.13(2) 0.17(2) 0.062(19) 0.089(18) 0.022(18)
C7 0.058(9) 0.106(15) 0.123(16) -0.021(13) 0.010(9) 0.020(10)
C68 0.105(14) 0.113(16) 0.108(15) -0.014(13) 0.030(11) 0.038(12)
C69 0.108(13) 0.119(17) 0.082(12) 0.005(12) 0.016(11) 0.020(12)
C71 0.19(2) 0.080(13) 0.066(11) -0.002(10) 0.011(12) -0.025(14)
C70 0.124(15) 0.055(11) 0.111(15) -0.028(10) -0.037(13) 0.012(11)
C55 0.102(14) 0.139(18) 0.092(13) -0.029(13) 0.031(11) -0.020(13)
C136 0.33(4) 0.18(3) 0.042(11) -0.016(14) 0.029(16) 0.03(3)
C36 0.086(11) 0.102(14) 0.087(12) -0.003(11) 0.021(9) 0.002(10)
C128 0.41(5) 0.18(3) 0.22(3) -0.14(3) 0.23(4) -0.15(3)
N29 0.051(7) 0.056(8) 0.134(12) 0.019(8) 0.027(7) 0.014(6)
C113 0.068(11) 0.110(15) 0.139(16) 0.021(13) 0.019(11) -0.011(10)
C109 0.037(8) 0.102(13) 0.132(14) 0.005(12) 0.012(8) -0.002(8)
C114 0.112(15) 0.124(18) 0.16(2) 0.071(16) 0.045(14) 0.013(14)
C121 0.098(13) 0.052(10) 0.17(2) 0.006(12) 0.066(14) 0.011(9)
C110 0.130(17) 0.118(17) 0.17(2) -0.061(16) 0.069(15) -0.007(14)
C118 0.103(14) 0.069(12) 0.19(2) 0.036(13) 0.050(14) 0.006(11)
C117 0.062(9) 0.072(11) 0.167(18) 0.001(11) 0.034(10) -0.002(8)
C122 0.084(13) 0.15(2) 0.18(2) -0.001(19) 0.070(15) -0.038(14)
C169 0.079(10) 0.083(12) 0.111(13) 0.030(11) -0.001(9) -0.020(9)
C120 0.070(11) 0.18(2) 0.172(19) 0.081(18) 0.055(12) -0.009(13)
C119 0.106(14) 0.076(12) 0.162(18) -0.024(13) 0.040(12) -0.037(11)
C124 0.18(3) 0.31(5) 0.22(3) -0.08(4) 0.09(3) -0.10(3)
C123 0.13(2) 0.19(3) 0.18(3) -0.03(3) 0.068(19) -0.05(2)
C139 0.44(6) 0.13(2) 0.15(2) 0.02(2) 0.14(3) -0.08(3)
C51 0.142(17) 0.084(13) 0.096(14) 0.009(11) 0.030(13) 0.001(13)
C115 0.102(19) 0.33(5) 0.39(5) 0.24(5) 0.01(3) -0.02(2)
C111 0.103(17) 0.21(3) 0.21(3) -0.07(2) 0.075(18) 0.030(18)
C112 0.084(16) 0.62(8) 0.22(3) 0.13(4) 0.07(2) -0.06(3)
C140 0.45(6) 0.19(4) 0.24(4) -0.02(3) 0.20(4) -0.07(4)
N31 0.135(12) 0.065(9) 0.091(11) 0.013(9) -0.026(9) -0.009(9)
C141 0.085(11) 0.129(17) 0.071(10) -0.001(11) -0.001(8) -0.024(11)
C142 0.157(18) 0.118(17) 0.126(17) 0.052(15) 0.021(14) -0.031(15)
C153 0.31(4) 0.105(19) 0.071(14) 0.026(13) 0.034(19) -0.04(2)
C149 0.089(12) 0.091(13) 0.106(13) -0.012(11) 0.011(9) 0.007(10)
C143 0.157(18) 0.091(15) 0.108(14) -0.030(13) -0.019(12) -0.015(14)
C151 0.16(2) 0.072(14) 0.16(2) -0.021(15) 0.009(17) -0.025(14)
C150 0.122(16) 0.088(15) 0.19(2) -0.047(16) 0.032(15) -0.023(13)
C154 0.29(4) 0.16(3) 0.13(2) -0.01(2) 0.12(3) -0.02(3)
C146 0.41(7) 0.37(7) 0.42(7) -0.31(6) 0.22(6) -0.24(6)
C145 0.22(3) 0.068(13) 0.18(2) 0.007(14) -0.16(2) 0.026(16)
C167 0.22(3) 0.18(3) 0.109(18) 0.046(18) 0.041(18) 0.07(2)
C168 0.13(2) 0.27(4) 0.123(19) -0.01(2) -0.004(15) 0.03(2)
C132 0.11(2) 0.38(6) 0.19(3) -0.06(3) 0.054(19) -0.06(3)
C152 0.20(3) 0.085(16) 0.18(2) 0.042(16) 0.04(2) 0.002(17)
C144 0.17(3) 0.30(5) 0.29(4) -0.15(4) 0.05(3) 0.01(3)
C148 0.48(8) 0.25(6) 0.44(8) -0.05(5) 0.05(6) 0.25(6)
C155 0.55(8) 0.21(4) 0.17(3) -0.07(3) 0.18(5) -0.12(5)
C166 0.073(11) 0.16(2) 0.112(16) 0.022(14) -0.012(10) 0.019(12)
C131 0.088(17) 0.32(5) 0.23(3) -0.12(3) 0.042(19) -0.02(2)
C147 0.12(2) 0.35(7) 0.40(6) 0.15(5) -0.09(3) -0.07(3)
C160 0.15(3) 0.67(10) 0.17(3) 0.14(5) 0.05(2) -0.02(4)
C172 0.44(7) 0.21(5) 0.36(6) -0.14(5) -0.09(5) 0.03(5)
C156 0.41(8) 0.42(9) 0.45(8) -0.19(7) 0.24(7) -0.09(7)
C116 0.25(4) 0.31(6) 0.25(4) 0.15(4) 0.08(3) 0.06(4)
O20A 0.081(12) 0.024(8) 0.065(11) -0.001(8) 0.025(9) -0.017(8)
C24 0.23(3) 0.111(19) 0.14(2) -0.029(16) 0.09(2) -0.04(2)
C25 0.26(3) 0.093(15) 0.095(15) -0.005(13) 0.092(18) -0.049(17)
O17B 0.15(3) 0.11(2) 0.14(3) 0.03(2) 0.03(2) -0.004(19)
O18B 0.18(3) 0.14(3) 0.14(3) 0.06(2) 0.03(2) 0.03(3)
O14B 0.13(3) 0.22(4) 0.22(4) -0.09(3) 0.05(3) 0.04(3)
O15B 0.12(2) 0.27(5) 0.11(2) -0.10(3) 0.030(19) -0.05(2)
O14A 0.052(10) 0.058(11) 0.073(12) -0.010(10) 0.030(9) 0.000(8)
O19A 0.055(10) 0.056(11) 0.046(10) -0.001(9) 0.012(8) -0.005(8)
O18A 0.055(10) 0.055(12) 0.101(15) 0.020(11) 0.025(10) -0.002(9)
O16A 0.031(8) 0.070(12) 0.041(10) -0.006(9) 0.012(7) -0.003(8)
O19B 0.14(2) 0.12(2) 0.11(2) 0.032(19) -0.021(17) -0.014(19)
O16B 0.16(3) 0.13(3) 0.21(4) 0.07(3) 0.03(3) -0.06(2)
O20B 0.076(15) 0.11(2) 0.17(3) -0.08(2) 0.022(16) -0.012(15)
O13B 0.016(11) 0.17(3) 0.37(5) 0.15(3) 0.03(2) 0.020(16)

loop_
_atom_type_symbol
_atom_type_description
_atom_type_scat_dispersion_real
_atom_type_scat_dispersion_imag
_atom_type_scat_source
C C 0.0033 0.0016 'International Tables Vol C Tables 4.2.6.8 and 6.1.1.4'
H H 0.0000 0.0000 'International Tables Vol C Tables 4.2.6.8 and 6.1.1.4'
N N 0.0061 0.0033 'International Tables Vol C Tables 4.2.6.8 and 6.1.1.4'
O O 0.0106 0.0060 'International Tables Vol C Tables 4.2.6.8 and 6.1.1.4'
S S 0.1246 0.1234 'International Tables Vol C Tables 4.2.6.8 and 6.1.1.4'
I I -0.4742 1.8119 'International Tables Vol C Tables 4.2.6.8 and 6.1.1.4'

loop_
_geom_angle_atom_site_label_1
_geom_angle_atom_site_label_2
_geom_angle_atom_site_label_3
_geom_angle
C27 C22 N7 119(3)
C27 C22 C23 119(3)
N7 C22 C23 121(2)
C24 C23 C22 118(2)
C25 C26 C27 119(3)
C22 C27 C26 118(2)
O17B S1 O17A 176.7(15)
O17B S1 O19B 113.6(18)
O17A S1 O19B 69.4(14)
O17B S1 O19A 66.1(14)
O17A S1 O19A 110.6(9)
O19B S1 O19A 164.6(15)
O17B S1 O18B 105.6(18)
O17A S1 O18B 74.1(15)
O19B S1 O18B 111.4(19)
O19A S1 O18B 82.7(15)
O17B S1 O20B 107.3(17)
O17A S1 O20B 69.8(12)
O19B S1 O20B 111.5(18)
O19A S1 O20B 56.4(13)
O18B S1 O20B 107.1(18)
O17B S1 O20A 70.3(14)
O17A S1 O20A 111.9(10)
O19B S1 O20A 84.6(13)
O19A S1 O20A 108.8(10)
O18B S1 O20A 58.8(15)
O20B S1 O20A 162.5(15)
O17B S1 O18A 71.1(14)
O17A S1 O18A 110.1(10)
O19B S1 O18A 58.4(14)
O19A S1 O18A 109.3(11)
O18B S1 O18A 163.8(17)
O20B S1 O18A 88.9(12)
O20A S1 O18A 106.0(9)
O14B S2 O16B 105(3)
O14B S2 O15B 104.1(18)
O16B S2 O15B 116(2)
O14B S2 O13B 105(2)
O16B S2 O13B 111.4(18)
O15B S2 O13B 114(2)
O14B S2 O16A 77.9(18)
O16B S2 O16A 155.8(16)
O15B S2 O16A 41.9(16)
O13B S2 O16A 90.5(12)
O14B S2 O15A 70.9(18)
O16B S2 O15A 91.9(17)
O15B S2 O15A 152(2)
O13B S2 O15A 46.0(17)
O16A S2 O15A 111.3(11)
O14B S2 O14A 170(2)
O16B S2 O14A 65.1(19)
O15B S2 O14A 79.2(14)
O13B S2 O14A 81.7(17)
O16A S2 O14A 110.1(9)
O15A S2 O14A 110.9(10)
O14B S2 O13A 60(2)
O16B S2 O13A 56.1(18)
O15B S2 O13A 94.2(19)
O13B S2 O13A 151.6(19)
O16A S2 O13A 108.5(10)
O15A S2 O13A 106.2(10)
O14A S2 O13A 109.7(10)
C32 C31 N10 118.6(13)
C32 C31 C36 118.9(15)
N10 C31 C36 122.3(15)
C31 C32 C33 120.2(15)
C32 C33 C34 120.8(15)
C34 C35 C36 120.1(16)
C35 C34 C33 120.9(16)
C35 C34 I4 119.7(14)
C33 C34 I4 119.4(13)
O4 C30 N9 125.5(14)
O4 C30 N10 119.7(14)
N9 C30 N10 114.6(12)
N8 C28 C29 112.3(12)
N9 C29 C28 117.1(13)
C37 N8 C28 111.6(12)
C37 N8 C46 109.9(12)
C28 N8 C46 111.8(12)
C39 N12 C40 127.8(12)
C30 N9 C29 120.6(12)
C30 N10 C31 131.4(12)
C39 N11 C38 121.8(13)
O5 C39 N12 125.0(14)
O5 C39 N11 121.4(16)
N12 C39 N11 113.6(14)
N12 C40 C41 116.2(13)
N12 C40 C45 125.5(13)
C41 C40 C45 118.3(13)
C44 C45 C40 120.1(14)
C44 C43 C42 118.3(15)
C44 C43 I5 121.9(13)
C42 C43 I5 119.8(12)
C43 C42 C41 121.7(14)
N11 C38 C37 113.2(11)
C43 C44 C45 122.3(16)
N8 C37 C38 110.7(12)
C40 C41 C42 119.3(14)
C48 N13 C47 121.0(14)
N13 C47 C46 110.6(12)
O6 C48 N13 123.4(16)
O6 C48 N14 124.3(15)
N13 C48 N14 112.3(15)
C49 N14 C48 129.0(13)
C50 C49 N14 121.9(15)
C50 C49 C54 120.1(16)
N14 C49 C54 117.9(14)
C49 C54 C53 118.7(15)
C52 C53 C54 120.8(17)
O13B O15A S2 65.3(12)
O13B O15A O14B 105(2)
S2 O15A O14B 51.8(15)
O16B O13A O14B 102(2)
O16B O13A S2 57.6(15)
O14B O13A S2 55.9(13)
C93 N25 C92 126.0(16)
C93 N26 C94 128.0(14)
C99 C94 C95 117.4(16)
C99 C94 N26 124.5(16)
C95 C94 N26 118.2(15)
C96 C95 C94 121.7(17)
C95 C96 C97 120.0(18)
C3 N3 C4 129.4(12)
C3 N2 C2 123.5(14)
C5 C4 N3 120.5(14)
C5 C4 C9 118.5(14)
N3 C4 C9 120.9(13)
O1 C3 N2 122.7(13)
O1 C3 N3 123.4(12)
N2 C3 N3 113.8(14)
N2 C2 C1 116.0(12)
C2 C1 N1 112.0(14)
C19 N1 C1 112.5(13)
C19 N1 C10 111.8(13)
C1 N1 C10 109.9(14)
C84 N24 C85 131.2(12)
C84 N23 C83 123.6(13)
O10 C84 N24 123.4(15)
O10 C84 N23 120.3(14)
N24 C84 N23 116.3(12)
C86 C85 C90 117.5(16)
C86 C85 N24 123.0(14)
C90 C85 N24 119.4(14)
C85 C90 C89 125.2(16)
C85 C86 C87 120.5(15)
C81 C76 C77 119.6(16)
C81 C76 N21 122.8(15)
C77 C76 N21 117.5(15)
C78 C77 C76 120.2(17)
C79 C80 C81 118.9(19)
C76 C81 C80 120.4(16)
O9 C75 N20 122.8(16)
O9 C75 N21 123.9(16)
N20 C75 N21 113.0(14)
C80 C79 C78 119.3(17)
C80 C79 I9 120.1(17)
C78 C79 I9 120.6(14)
C77 C78 C79 121.6(17)
C75 N20 C74 119.9(15)
C75 N21 C76 128.3(14)
C161 N32 C165 112.1(11)
C161 N32 C169 105.6(11)
C165 N32 C169 109.8(12)
C161 N32 C157 112.3(12)
C165 N32 C157 107.3(11)
C169 N32 C157 109.8(12)
C166 C165 N32 116.8(12)
C162 C161 N32 116.3(13)
C107 C108 C103 115(2)
C105 C106 C107 122(2)
C105 C106 I12 121.9(18)
C107 C106 I12 116.4(19)
C106 C107 C108 123(2)
C104 C103 N28 123.3(15)
C104 C103 C108 120.0(18)
N28 C103 C108 116.6(19)
C106 C105 C104 120(2)
C4 C5 C6 123.8(17)
C5 C6 C7 116.7(16)
C8 C9 C4 119.1(15)
N1 C10 C11 112.5(13)
N4 C11 C10 111.1(16)
C12 N4 C11 125.4(16)
C17 C18 C13 116.3(17)
C12 N5 C13 130.5(14)
C18 C17 C16 126.1(16)
C13 C14 C15 118.7(18)
C14 C13 C18 125(2)
C14 C13 N5 114.5(17)
C18 C13 N5 120.5(17)
C16 C15 C14 121.7(18)
C15 C16 C17 112.2(18)
C15 C16 I2 122.6(16)
C17 C16 I2 125.0(14)
O2 C12 N5 124.4(17)
O2 C12 N4 120(2)
N5 C12 N4 115.4(17)
C97 C98 C99 119.2(19)
C94 C99 C98 121.8(17)
N25 C92 C91 109.4(14)
N22 C91 C92 110.6(14)
C102 N28 C103 130.8(16)
C9 C8 C7 121.0(17)
C89 C88 C87 121.3(17)
C89 C88 I10 121.2(12)
C87 C88 I10 117.4(15)
C88 C89 C90 117.0(15)
N22 C82 C83 110.8(13)
N23 C83 C82 113.9(16)
C100 N22 C82 112.5(13)
C100 N22 C91 110.9(13)
C82 N22 C91 110.8(13)
N8 C46 C47 110.2(13)
C62 C63 C58 123.0(18)
N17 C58 C63 121.0(16)
N17 C58 C59 121.5(16)
C63 C58 C59 117.5(17)
C60 C59 C58 116.7(16)
C60 C61 C62 121.8(18)
C60 C61 I7 120.4(15)
C62 C61 I7 117.7(15)
O7 C57 N16 125.8(16)
O7 C57 N17 121.2(18)
N16 C57 N17 112.8(18)
C61 C60 C59 123.6(19)
C57 N16 C56 121.1(16)
C57 N17 C58 129.4(16)
N16 C56 C55 112.9(14)
N20 C74 C73 113.5(14)
N15 C73 C74 113.7(15)
C73 N15 C55 114.3(15)
C73 N15 C64 111.5(14)
C55 N15 C64 112.1(13)
N15 C64 C65 112.9(13)
N18 C65 C64 110.0(13)
C66 N18 C65 121.5(14)
C162 C163 C164 107.5(17)
C163 C162 C161 113.1(16)
C171 C170 C169 106.0(15)
N32 C157 C158 113.5(12)
C159 C158 C157 107.2(15)
C170 C171 C172 119(2)
S1 O17A O19B 56.3(8)
S1 O17A O20B 57.1(11)
O19B O17A O20B 94.9(15)
S1 O17A O18B 54.7(13)
O19B O17A O18B 91.5(16)
O20B O17A O18B 88.9(19)
C66 N19 C67 125.8(13)
O8 C66 N18 121.9(16)
O8 C66 N19 125.4(14)
N18 C66 N19 112.7(15)
N19 C67 C68 125.3(17)
N19 C67 C72 115.9(16)
C68 C67 C72 118.8(18)
C71 C72 C67 119(2)
C137 N30 C129 104.7(14)
C137 N30 C133 111.1(14)
C129 N30 C133 112.8(12)
C137 N30 C125 111.5(13)
C129 N30 C125 108.9(13)
C133 N30 C125 107.8(12)
C138 C137 N30 121.9(17)
C129 C130 C131 110(2)
N30 C129 C130 116.6(17)
C133 C134 C135 114.6(19)
C128 C127 C126 112(2)
C125 C126 C127 109.1(16)
C126 C125 N30 117.4(14)
C136 C135 C134 116.3(19)
C134 C133 N30 115.1(14)
C53 C52 C51 123(2)
C53 C52 I6 119.5(14)
C51 C52 I6 117.8(16)
C158 C159 C160 107.9(19)
C49 C50 C51 118.9(16)
N1 C19 C20 111.8(15)
N6 C20 C19 115.2(17)
O3 C21 N6 120(3)
O3 C21 N7 126(2)
N6 C21 N7 113(2)
C21 N7 C22 131(2)
C21 N6 C20 123.5(19)
C63 C62 C61 117.4(17)
N27 C101 C100 112.0(15)
N22 C100 C101 113.3(13)
O12 C102 N27 122(2)
O12 C102 N28 119.5(19)
N27 C102 N28 118(2)
C102 N27 C101 127.6(18)
C105 C104 C103 120.1(17)
O11 C93 N26 124.3(16)
O11 C93 N25 120(2)
N26 C93 N25 115.2(16)
C98 C97 C96 119.8(18)
C98 C97 I11 121.1(17)
C96 C97 I11 119.1(16)
C88 C87 C86 118.5(15)
C139 C138 C137 116(2)
C8 C7 C6 120.6(16)
C8 C7 I1 121.1(16)
C6 C7 I1 118.2(15)
C69 C68 C67 119.4(18)
C68 C69 C70 122.8(19)
C70 C71 C72 120(2)
C71 C70 C69 119.9(18)
C71 C70 I8 117.3(19)
C69 C70 I8 122.8(16)
N15 C55 C56 110.1(16)
C35 C36 C31 118.9(15)
C113 N29 C117 108.9(13)
C113 N29 C109 112.2(13)
C117 N29 C109 107.7(11)
C113 N29 C121 108.1(14)
C117 N29 C121 112.3(13)
C109 N29 C121 107.5(12)
N29 C113 C114 120.1(15)
C110 C109 N29 116.4(13)
C115 C114 C113 108.8(18)
C122 C121 N29 118.7(16)
C109 C110 C111 106.6(16)
C119 C118 C117 114.2(15)
N29 C117 C118 114.8(13)
C121 C122 C123 110(2)
N32 C169 C170 115.6(14)
C118 C119 C120 111.2(17)
C124 C123 C122 104(2)
C138 C139 C140 122(3)
C52 C51 C50 118.5(18)
C114 C115 C116 100(2)
C112 C111 C110 105.3(17)
C149 N31 C153 110.1(16)
C149 N31 C141 108.1(13)
C153 N31 C141 111.0(16)
C149 N31 C145 103.6(15)
C153 N31 C145 116.2(19)
C141 N31 C145 107.3(14)
N31 C141 C142 115.3(14)
C143 C142 C141 110.9(16)
N31 C153 C154 113.0(16)
N31 C149 C150 120.9(17)
C142 C143 C144 110.4(19)
C150 C151 C152 113.1(19)
C149 C150 C151 113(2)
C155 C154 C153 121(2)
C147 C146 C145 144(3)
C146 C145 N31 135(2)
C166 C167 C168 119(2)
C156 C155 C154 107(3)
C165 C166 C167 115.0(16)
C132 C131 C130 115(3)
C146 C147 C148 78(2)
O18B O20A S1 60.2(15)
O18B O20A O17B 93(2)
S1 O20A O17B 50.1(12)
C23 C24 C25 123(2)
C26 C25 C24 122(3)
C26 C25 I3 118(2)
C24 C25 I3 120(2)
S1 O17B O19A 61.7(14)
S1 O17B O20A 59.6(14)
O19A O17B O20A 99(2)
S1 O17B O18A 59.2(13)
O19A O17B O18A 99.2(19)
O20A O17B O18A 93.5(18)
O20A O18B S1 60.9(15)
O20A O18B O17A 97.1(19)
S1 O18B O17A 51.3(11)
S2 O14B O13A 64(2)
S2 O14B O15A 57.4(12)
O13A O14B O15A 99(2)
S2 O14B O16A 53.5(12)
O13A O14B O16A 95(2)
O15A O14B O16A 89.8(16)
O16A O15B S2 71.5(19)
S2 O14A O16B 54.0(11)
O20B O19A S1 62.1(11)
O20B O19A O17B 101.0(17)
S1 O19A O17B 52.2(13)
O19B O18A S1 59.2(9)
O19B O18A O17B 97.5(17)
S1 O18A O17B 49.7(13)
O15B O16A S2 66.6(19)
O15B O16A O14B 99(3)
S2 O16A O14B 48.6(14)
O18A O19B S1 62.5(10)
O18A O19B O17A 102.1(13)
S1 O19B O17A 54.4(8)
O13A O16B S2 66.3(14)
O13A O16B O14A 114(2)
S2 O16B O14A 60.9(16)
O19A O20B S1 61.5(14)
O19A O20B O17A 101.5(19)
S1 O20B O17A 53.1(9)
O15A O13B S2 68.7(11)

loop_
_geom_bond_atom_site_label_1
_geom_bond_atom_site_label_2
_geom_bond_distance
C22 C27 1.35(3)
C22 N7 1.44(3)
C22 C23 1.47(3)
C23 C24 1.30(3)
C26 C25 1.26(3)
C26 C27 1.54(4)
I5 C43 2.101(15)
I4 C34 2.095(17)
I7 C61 2.126(18)
I11 C97 2.098(18)
I6 C52 2.139(19)
I12 C106 2.12(3)
I9 C79 2.075(17)
I2 C16 2.09(2)
I10 C88 2.114(18)
I8 C70 2.09(2)
S1 O17B 1.33(3)
S1 O17A 1.418(16)
S1 O19B 1.4499(13)
S1 O19A 1.481(16)
S1 O18B 1.48(4)
S1 O20B 1.49(3)
S1 O20A 1.493(15)
S1 O18A 1.498(18)
S2 O14B 1.39(3)
S2 O16B 1.39(3)
S2 O15B 1.44(3)
S2 O13B 1.4499(9)
S2 O16A 1.486(17)
S2 O15A 1.487(18)
S2 O14A 1.495(15)
S2 O13A 1.502(16)
I1 C7 2.088(18)
I3 C25 2.07(3)
C31 C32 1.37(2)
C31 N10 1.414(19)
C31 C36 1.44(2)
C32 C33 1.37(2)
C33 C34 1.39(2)
C35 C34 1.33(2)
C35 C36 1.41(2)
C30 O4 1.239(14)
C30 N9 1.302(17)
C30 N10 1.399(18)
C28 N8 1.455(18)
C28 C29 1.46(2)
C29 N9 1.424(18)
N8 C37 1.439(17)
N8 C46 1.462(19)
N12 C39 1.363(19)
N12 C40 1.371(17)
N11 C39 1.377(18)
N11 C38 1.422(16)
O5 C39 1.231(17)
C40 C41 1.378(18)
C40 C45 1.40(2)
C45 C44 1.37(2)
C43 C44 1.34(2)
C43 C42 1.36(2)
C42 C41 1.40(2)
C38 C37 1.55(2)
N13 C48 1.337(18)
N13 C47 1.438(19)
C47 C46 1.55(2)
C48 O6 1.228(18)
C48 N14 1.387(19)
N14 C49 1.387(18)
C49 C50 1.38(2)
C49 C54 1.39(2)
C54 C53 1.39(2)
C53 C52 1.32(2)
O15A O13B 1.15(4)
O15A O14B 1.67(4)
O13A O16B 1.36(4)
O13A O14B 1.46(5)
N25 C93 1.364(19)
N25 C92 1.45(2)
N26 C93 1.36(2)
N26 C94 1.381(19)
O11 C93 1.23(2)
C94 C99 1.35(2)
C94 C95 1.36(2)
C95 C96 1.36(2)
C96 C97 1.37(3)
N3 C3 1.376(17)
N3 C4 1.396(18)
N2 C3 1.321(17)
N2 C2 1.420(18)
C4 C5 1.342(19)
C4 C9 1.46(2)
C3 O1 1.229(16)
C2 C1 1.478(19)
C1 N1 1.48(2)
N1 C19 1.44(2)
N1 C10 1.481(19)
O10 C84 1.236(14)
N24 C84 1.337(18)
N24 C85 1.364(18)
N23 C84 1.372(19)
N23 C83 1.416(19)
C85 C86 1.34(2)
C85 C90 1.357(19)
C90 C89 1.38(2)
C86 C87 1.42(2)
C76 C81 1.35(2)
C76 C77 1.38(2)
C76 N21 1.431(18)
C77 C78 1.35(2)
C80 C79 1.37(2)
C80 C81 1.42(2)
C75 O9 1.212(18)
C75 N20 1.345(19)
C75 N21 1.348(18)
C79 C78 1.38(3)
N20 C74 1.46(2)
N32 C161 1.516(17)
N32 C165 1.524(18)
N32 C169 1.54(2)
N32 C157 1.555(19)
C165 C166 1.45(2)
C161 C162 1.51(2)
C108 C107 1.40(3)
C108 C103 1.43(2)
C106 C105 1.33(3)
C106 C107 1.34(3)
C103 C104 1.40(2)
C103 N28 1.41(2)
C105 C104 1.38(2)
C5 C6 1.41(2)
C6 C7 1.43(3)
C9 C8 1.38(2)
C10 C11 1.55(2)
C11 N4 1.43(2)
N4 C12 1.38(2)
C18 C17 1.34(2)
C18 C13 1.37(2)
N5 C12 1.36(2)
N5 C13 1.39(2)
C17 C16 1.45(3)
C14 C13 1.29(2)
C14 C15 1.45(3)
C15 C16 1.39(2)
C12 O2 1.237(19)
C98 C97 1.34(2)
C98 C99 1.39(2)
C92 C91 1.57(2)
C91 N22 1.48(2)
N28 C102 1.34(2)
C8 C7 1.38(2)
C88 C89 1.33(2)
C88 C87 1.40(2)
C82 N22 1.47(2)
C82 C83 1.49(2)
N22 C100 1.450(19)
C63 C62 1.36(3)
C63 C58 1.42(2)
C58 N17 1.39(2)
C58 C59 1.45(2)
C59 C60 1.38(2)
C61 C60 1.34(2)
C61 C62 1.39(2)
C57 O7 1.25(2)
C57 N16 1.32(2)
C57 N17 1.39(2)
N16 C56 1.43(2)
C56 C55 1.55(2)
C74 C73 1.48(2)
C73 N15 1.44(2)
N15 C55 1.46(2)
N15 C64 1.480(18)
C64 C65 1.52(2)
C65 N18 1.50(2)
N18 C66 1.329(18)
C164 C163 1.56(3)
C163 C162 1.48(2)
C170 C171 1.4997(13)
C170 C169 1.57(2)
C157 C158 1.56(2)
C158 C159 1.4804(13)
C171 C172 1.5409(15)
O17A O19B 1.63(3)
O17A O20B 1.66(3)
O17A O18B 1.75(3)
N19 C66 1.378(19)
N19 C67 1.397(19)
C66 O8 1.224(17)
C67 C68 1.40(2)
C67 C72 1.43(2)
C72 C71 1.39(3)
N30 C137 1.47(2)
N30 C129 1.52(2)
N30 C133 1.542(19)
N30 C125 1.573(18)
C137 C138 1.46(3)
C130 C129 1.53(3)
C130 C131 1.54(3)
C134 C133 1.49(2)
C134 C135 1.49(2)
C127 C128 1.39(3)
C127 C126 1.54(3)
C126 C125 1.43(2)
C135 C136 1.42(3)
C52 C51 1.36(2)
C159 C160 1.5399(13)
C50 C51 1.43(2)
C19 C20 1.47(3)
C20 N6 1.47(3)
C21 O3 1.24(2)
C21 N6 1.33(2)
C21 N7 1.38(3)
C101 N27 1.41(2)
C101 C100 1.53(2)
C102 O12 1.27(2)
C102 N27 1.28(2)
C138 C139 1.38(3)
C68 C69 1.33(2)
C69 C70 1.37(3)
C71 C70 1.36(3)
N29 C113 1.43(2)
N29 C117 1.503(19)
N29 C109 1.546(17)
N29 C121 1.57(2)
C113 C114 1.53(2)
C109 C110 1.48(2)
C114 C115 1.51(3)
C121 C122 1.54(3)
C110 C111 1.56(3)
C118 C119 1.42(2)
C118 C117 1.54(2)
C122 C123 1.55(3)
C120 C119 1.54(2)
C124 C123 1.5400(13)
C139 C140 1.46(4)
C115 C116 1.5399(14)
C111 C112 1.5408(13)
N31 C149 1.51(2)
N31 C153 1.52(3)
N31 C141 1.54(2)
N31 C145 1.64(3)
C141 C142 1.56(3)
C142 C143 1.49(3)
C153 C154 1.56(3)
C149 C150 1.52(2)
C143 C144 1.5400(14)
C151 C150 1.53(3)
C151 C152 1.57(3)
C154 C155 1.5410(13)
C146 C147 1.5001(10)
C146 C145 1.51(4)
C167 C166 1.5007(13)
C167 C168 1.54(3)
C132 C131 1.44(4)
C148 C147 1.5406(13)
C155 C156 1.539(2)
O20A O18B 1.46(4)
O20A O17B 1.63(4)
C24 C25 1.41(3)
O17B O19A 1.54(3)
O17B O18A 1.65(3)
O14B O16A 1.81(4)
O15B O16A 1.05(4)
O14A O16B 1.55(4)
O19A O20B 1.40(3)
O18A O19B 1.44(3)

loop_
_platon_squeeze_void_nr
_platon_squeeze_void_average_x
_platon_squeeze_void_average_y
_platon_squeeze_void_average_z
_platon_squeeze_void_volume
_platon_squeeze_void_count_electrons
_platon_squeeze_void_content
1 -0.002 0.394 0.116 17 1 ' '
2 -0.195 -0.142 0.234 378 30 ' '
3 0.195 0.358 0.766 378 29 ' '
4 0.002 0.894 0.884 17 1 ' '
5 0.052 0.417 0.399 8 1 ' '
6 0.223 0.093 0.414 10 1 ' '
7 0.207 0.002 0.707 7 0 ' '
8 0.251 0.772 0.516 10 0 ' '
9 0.330 0.551 0.225 13 1 ' '
10 0.384 0.319 0.247 51 3 ' '
11 0.493 0.013 0.755 32 2 ' '
12 0.509 0.513 0.245 32 2 ' '
13 0.616 0.819 0.753 51 3 ' '
14 0.673 0.051 0.776 13 1 ' '
15 0.749 0.272 0.484 10 0 ' '
16 0.777 0.593 0.586 10 1 ' '
17 0.793 0.502 0.292 7 0 ' '
18 0.948 0.917 0.601 8 0 ' '
